data_1568237
loop_
_publ_author_name
'Tang, Li'
'Wang, Bin'
'Wang, Ru'
'Wang, Shuxin'

_publ_section_title
;
 Alloying and dealloying of Au<sub>18</sub>Cu<sub>32</sub> nanoclusters at
 precise locations <i>via</i> controlling the electronegativity of
 substituent groups on thiol ligands.
;
_journal_issue 4
_journal_name_full Nanoscale
_journal_page_first 1602
_journal_page_last 1608
_journal_paper_doi 10.1039/d2nr05401a
_journal_volume 15
_journal_year 2023
_chemical_formula_moiety 'C252 H252 Au20.31 Cu29.69 O36 S36'
_chemical_formula_sum 'C252 H252 Au20.31 Cu29.69 O36 S36'
_chemical_formula_weight 10897.57
_space_group_crystal_system triclinic
_space_group_IT_number 2
_space_group_name_Hall '-P 1'
_space_group_name_H-M_alt 'P -1'
_atom_sites_solution_hydrogens geom
_atom_sites_solution_primary dual
_audit_creation_date 2020-09-02
_audit_creation_method
;
Olex2 1.2
(compiled 2018.05.29 svn.r3508 for OlexSys, GUI svn.r5506)
;
_audit_update_record
;
2020-09-02 deposited with the CCDC.	2022-12-13 downloaded from the CCDC.
;
_cell_angle_alpha 111.776(2)
_cell_angle_beta 118.542(2)
_cell_angle_gamma 96.201(2)
_cell_formula_units_Z 1
_cell_length_a 21.3034(6)
_cell_length_b 21.5883(7)
_cell_length_c 21.9884(7)
_cell_measurement_reflns_used 3760
_cell_measurement_temperature 170
_cell_measurement_theta_max 72.56
_cell_measurement_theta_min 3.46
_cell_volume 7728.8(5)
_computing_molecular_graphics 'Olex2 (Dolomanov et al., 2009)'
_computing_publication_material 'Olex2 (Dolomanov et al., 2009)'
_computing_structure_refinement 'ShelXL (Sheldrick, 2015)'
_computing_structure_solution 'ShelXT (Sheldrick, 2015)'
_diffrn_ambient_temperature 170
_diffrn_measured_fraction_theta_full 0.978
_diffrn_measured_fraction_theta_max 0.952
_diffrn_measurement_device_type STOE
_diffrn_radiation_type CuK\a
_diffrn_radiation_wavelength 1.54186
_diffrn_reflns_av_R_equivalents 0.0686
_diffrn_reflns_av_unetI/netI 0.0636
_diffrn_reflns_Laue_measured_fraction_full 0.978
_diffrn_reflns_Laue_measured_fraction_max 0.952
_diffrn_reflns_limit_h_max 11
_diffrn_reflns_limit_h_min -25
_diffrn_reflns_limit_k_max 24
_diffrn_reflns_limit_k_min -26
_diffrn_reflns_limit_l_max 26
_diffrn_reflns_limit_l_min -20
_diffrn_reflns_number 98463
_diffrn_reflns_point_group_measured_fraction_full 0.978
_diffrn_reflns_point_group_measured_fraction_max 0.952
_diffrn_reflns_theta_full 67.686
_diffrn_reflns_theta_max 70.232
_diffrn_reflns_theta_min 3.625
_exptl_absorpt_coefficient_mu 22.433
_exptl_absorpt_correction_T_max 0.3049
_exptl_absorpt_correction_T_min 0.0535
_exptl_absorpt_correction_type multi-scan
_exptl_absorpt_process_details
;
STOE X-Red32, absorption correction by Gaussian integration, analogous to
P. Coppens, "The Evaluation of Absorption and Extinction in Single-Crystal
Structure Analysis", published in: F. R. Ahmed (Editor), "Crystallographic
Computing", Munksgaard, Copenhagen (1970), 255 - 270. Afterwards scaling of
reflection intensities was performed within STOE LANA. J. Koziskova, F. Hahn,
J. Richter, J. Kozisek, Acta Chimica Slovaca, vol. 9, no. 2, 2016, pp. 136-140.
;
_exptl_crystal_colour 'dark black'
_exptl_crystal_colour_modifier dark
_exptl_crystal_colour_primary black
_exptl_crystal_density_diffrn 2.341
_exptl_crystal_description block
_exptl_crystal_F_000 5094
_exptl_crystal_size_max 0.11
_exptl_crystal_size_mid 0.06
_exptl_crystal_size_min 0.02
_refine_diff_density_max 8.488
_refine_diff_density_min -2.373
_refine_diff_density_rms 0.335
_refine_ls_extinction_method none
_refine_ls_goodness_of_fit_ref 1.057
_refine_ls_hydrogen_treatment constr
_refine_ls_matrix_type full
_refine_ls_number_parameters 1474
_refine_ls_number_reflns 28030
_refine_ls_number_restraints 2941
_refine_ls_restrained_S_all 1.020
_refine_ls_R_factor_all 0.1201
_refine_ls_R_factor_gt 0.0900
_refine_ls_shift/su_max 0.091
_refine_ls_shift/su_mean 0.000
_refine_ls_structure_factor_coef Fsqd
_refine_ls_weighting_details 'w=1/[\s^2^(Fo^2^)+(0.1672P)^2^+60.5808P] where P=(Fo^2^+2Fc^2^)/3'
_refine_ls_weighting_scheme calc
_refine_ls_wR_factor_gt 0.2464
_refine_ls_wR_factor_ref 0.2691
_reflns_Friedel_coverage 0.000
_reflns_number_gt 18944
_reflns_number_total 28030
_reflns_threshold_expression 'I > 2\s(I)'
_cod_data_source_file d2nr05401a2.cif
_cod_data_source_block qust02
_cod_depositor_comments 'Adding full bibliography for 1568236--1568237.cif.'
_cod_original_cell_volume 7728.8(4)
_cod_database_code 1568237
_shelx_shelxl_version_number 2018/3
_shelx_space_group_comment
;
The symmetry employed for this shelxl refinement is uniquely defined
by the following loop, which should always be used as a source of
symmetry information in preference to the above space-group names.
They are only intended as comments.
;
_shelx_estimated_absorpt_t_max 0.663
_shelx_estimated_absorpt_t_min 0.192
_olex2_refinement_description
;
1. Fixed Uiso
 At 1.2 times of:
  All C(H) groups
 At 1.5 times of:
  All C(H,H,H) groups
2. Shared sites
{Cu12, Au12}
{Cu16, Au16}
{Cu13, Au13}
{Cu15, Au15}
{Cu11, Au11}
{Cu14, Au14}
3. Restrained distances
 O1AA-C8EA
 1.45 with sigma of 0.01
 O1AA-C5CA
 1.45 with sigma of 0.01
 O31-C2FA
 1.45 with sigma of 0.02
 O34-C9EA
 1.45 with sigma of 0.02
 O39-C2EA
 1.45 with sigma of 0.02
 O48-C4BA
 1.45 with sigma of 0.02
 O48-C7FA
 1.45 with sigma of 0.02
 C4BA-C7FA
 2.5 with sigma of 0.02
 C4FA-O23
 1.45 with sigma of 0.02
 C3EA-O61
 2.5 with sigma of 0.02
 O61-C5EA
 2.5 with sigma of 0.02
 O18-C1EA
 1.45 with sigma of 0.02
 O32-C0EA
 1.45 with sigma of 0.02
 H3EA-H6FC
 2.1 with sigma of 0.01
 H0DA-H9EC
 2.1 with sigma of 0.01
 H53-H54A
 2.1 with sigma of 0.01
 H2AA-H3FB
 2.1 with sigma of 0.01
 H7BA-H63
 2.1 with sigma of 0.01
 H3EA-H6FA
 2.1 with sigma of 0.01
 H0CA-H2FC
 2.1 with sigma of 0.01
 H40B-H76
 2.1 with sigma of 0.01
4. Restrained planarity
 C4AA, C5AA, C4EA, C5EA, O61, C6FA, C3EA, C8BA
 with sigma of 0.1
 C4AA, C5AA, C5EA, C4EA, O61, C3EA, C8BA, C6FA
 with sigma of 0.1
 O1AA, C8EA, C89, C5CA, C9AA, C95, C65, C55
 with sigma of 0.1
5. Rigid bond restraints
 C6FA, O61
 with sigma for 1-2 distances of 0.001 and sigma for 1-3 distances of 0.002
6. Uiso/Uaniso restraints and constraints
All non-hydrogen atoms have similar U: within 2A with sigma of 0.01 and sigma
for terminal atoms of 0
C24 \\sim C39 \\sim C7AA \\sim C7EA \\sim C64 \\sim C6AA \\sim C29 \\sim C48
\\sim C63 \\sim C47 \\sim C6EA \\sim C67 \\sim C30 \\sim C70 \\sim C97 \\sim
C61 \\sim C76 \\sim C3AA \\sim C31 \\sim C51 \\sim C2DA \\sim C93 \\sim C86
\\sim C85 \\sim C32 \\sim C38 \\sim C52 \\sim C88 \\sim C36 \\sim C33 \\sim C44
\\sim C46 \\sim C6BA \\sim C5BA \\sim C37 \\sim C49 \\sim C50 \\sim C68 \\sim
C82 \\sim C66 \\sim C84 \\sim C99 \\sim C56 \\sim C98 \\sim C5DA \\sim C4DA
\\sim C53 \\sim C3DA \\sim C60 \\sim C62 \\sim C57 \\sim C34 \\sim C35 \\sim
C59 \\sim C65 \\sim C55 \\sim C89 \\sim C5CA \\sim C9AA \\sim C95 \\sim C69
\\sim C87 \\sim C83 \\sim C80 \\sim C91 \\sim C71 \\sim C72 \\sim C43 \\sim
C1BA \\sim C2BA \\sim C92 \\sim C0BA \\sim C75 \\sim C94 \\sim C2AA \\sim C1AA
\\sim C2CA \\sim C0AA \\sim C78 \\sim C73 \\sim C58 \\sim C4BA \\sim C3BA \\sim
C45 \\sim C4AA \\sim C5AA \\sim C5EA \\sim C4EA \\sim C3EA \\sim C8BA \\sim
C8AA \\sim C81 \\sim C9DA \\sim C8DA \\sim C7DA \\sim C6DA \\sim C25 \\sim C9BA
\\sim C0CA \\sim C1CA \\sim C3CA \\sim C4CA \\sim C6CA \\sim C7CA \\sim C8CA
\\sim C9CA \\sim C0DA \\sim C1DA \\sim C1EA \\sim C2EA \\sim C0EA \\sim C40
\\sim C1FA \\sim C0FA \\sim C7BA \\sim C9EA \\sim C2FA \\sim C3FA \\sim C4FA
\\sim C28 \\sim C5FA \\sim C54 \\sim C6FA \\sim C41 \\sim C8EA \\sim C7FA:
within 3.8A with sigma of 0.01 and sigma for terminal atoms of 0.02
C4AA \\sim C5AA \\sim C5EA \\sim C4EA \\sim C3EA \\sim C8BA \\sim O61 \\sim
C6FA: within 2A with sigma of 0.01 and sigma for terminal atoms of 0.02
Uanis(C6FA) \\sim Ueq: with sigma of 0.1 and sigma for terminal atoms of 0.2
Uanis(Cu12) = Uanis(Au12)
Uanis(Cu16) = Uanis(Au16)
Uanis(Cu13) = Uanis(Au13)
Uanis(Cu15) = Uanis(Au15)
Uanis(Cu11) = Uanis(Au11)
Uanis(Cu14) = Uanis(Au14)
Uanis(O48) = Uanis(C7FA)
Uanis(O23) = Uanis(C4FA)
Uanis(C54) = Uanis(O36)
7. Others
 Sof(Au12)=1-FVAR(1)
 Sof(Cu12)=FVAR(1)
 Sof(Au16)=1-FVAR(2)
 Sof(Cu16)=FVAR(2)
 Sof(Au13)=1-FVAR(3)
 Sof(Cu13)=FVAR(3)
 Sof(Au15)=1-FVAR(4)
 Sof(Cu15)=FVAR(4)
 Sof(Au11)=1-FVAR(5)
 Sof(Cu11)=FVAR(5)
 Sof(Au14)=1-FVAR(6)
 Sof(Cu14)=FVAR(6)
8.a Aromatic/amide H refined with riding coordinates:
 C39(H39), C7AA(H7AA), C64(H64), C6AA(H6AA), C48(H48), C63(H63), C6EA(H6EA),
 C67(H67), C70(H70), C97(H97), C76(H76), C3AA(H3AA), C51(H51), C2DA(H2DA),
 C86(H86), C85(H85), C38(H38), C52(H52), C36(H36), C33(H33), C46(H46),
 C6BA(H6BA), C37(H37), C49(H49), C68(H68), C82(H82), C84(H84), C99(H99),
 C98(H98), C5DA(H5DA), C53(H53), C3DA(H3DA), C62(H62), C57(H57), C35(H35),
 C59(H59), C55(H55), C89(H89), C9AA(H9AA), C95(H95), C87(H87), C83(H83),
 C91(H91), C71(H71), C43(H43), C1BA(H1BA), C92(H92), C0BA(H0BA), C94(H94),
 C2AA(H2AA), C2CA(H2CA), C0AA(H0AA), C73(H73), C58(H58), C3BA(H3BA), C45(H45),
 C5AA(H5AA), C5EA(H5EA), C3EA(H3EA), C8BA(H8BA), C81(H81), C9DA(H9DA),
 C7DA(H7DA), C6DA(H6DA), C9BA(H9BA), C0CA(H0CA), C3CA(H3CA), C4CA(H4CA),
 C7CA(H7CA), C8CA(H8CA), C0DA(H0DA), C1DA(H1DA)
8.b Fitted hexagon refined as free rotating group:
 C24(C39,C7AA,C7EA,C64,C6AA), C29(C48,C63,C47,C6EA,C67), C30(C70,C97,C61,C76,
 C3AA), C31(C51,C2DA,C93,C86,C85), C32(C38,C52,C88,C36,C33), C44(C46,C6BA,C5BA,
 C37,C49), C50(C68,C82,C66,C84,C99), C56(C98,C5DA,C4DA,C53,C3DA), C60(C62,C57,
 C34,C35,C59), C65(C55,C89,C5CA,C9AA,C95), C69(C87,C83,C80,C91,C71), C72(C43,
 C1BA,C2BA,C92,C0BA), C75(C94,C2AA,C1AA,C2CA,C0AA), C78(C73,C58,C4BA,C3BA,C45),
 C4AA(C5AA,C5EA,C4EA,C3EA,C8BA), C8AA(C81,C9DA,C8DA,C7DA,C6DA), C25(C9BA,C0CA,
 C1CA,C3CA,C4CA), C6CA(C7CA,C8CA,C9CA,C0DA,C1DA)
8.c Idealised Me refined as rotating group:
 C1EA(H1EA,H1EB,H1EC), C2EA(H2EA,H2EB,H2EC), C0EA(H0EA,H0EB,H0EC), C40(H40A,
 H40B,H40C), C1FA(H1FA,H1FB,H1FC), C0FA(H0FA,H0FB,H0FC), C7BA(H7BA,H7BB,H7BC),
 C9EA(H9EA,H9EB,H9EC), C2FA(H2FA,H2FB,H2FC), C3FA(H3FA,H3FB,H3FC), C4FA(H4FA,
 H4FB,H4FC), C28(H28A,H28B,H28C), C5FA(H5FA,H5FB,H5FC), C54(H54A,H54B,H54C),
 C6FA(H6FA,H6FB,H6FC), C41(H41A,H41B,H41C), C8EA(H8EA,H8EB,H8EC), C7FA(H7FA,
 H7FB,H7FC)
;
_platon_squeeze_void_probe_radius 1.20
_olex2_submission_special_instructions 'No special instructions were received'

loop_
_space_group_symop_operation_xyz
'x, y, z'
'-x, -y, -z'

loop_
_atom_site_label
_atom_site_type_symbol
_atom_site_fract_x
_atom_site_fract_y
_atom_site_fract_z
_atom_site_U_iso_or_equiv
_atom_site_adp_type
_atom_site_occupancy
_atom_site_site_symmetry_order
_atom_site_calc_flag
_atom_site_refinement_flags_posn
_atom_site_refinement_flags_adp
_atom_site_refinement_flags_occupancy
_atom_site_disorder_assembly
_atom_site_disorder_group
Au2 Au 0.38816(4) 0.54745(4) 0.49560(5) 0.0442(2) Uani 1 1 d . U . . .
Au3 Au 0.51277(4) 0.56726(5) 0.63661(5) 0.0477(2) Uani 1 1 d . U . . .
Au6 Au 0.43475(4) 0.54660(5) 0.39769(5) 0.0472(2) Uani 1 1 d . U . . .
Au1 Au 0.40935(4) 0.43102(5) 0.52294(5) 0.0465(2) Uani 1 1 d . U . . .
Au4 Au 0.64025(4) 0.58301(4) 0.62581(5) 0.0462(2) Uani 1 1 d . U . . .
Au5 Au 0.53259(4) 0.64090(5) 0.56251(5) 0.0474(2) Uani 1 1 d . U . . .
Au7 Au 0.15636(5) 0.48289(6) 0.55311(6) 0.0601(2) Uani 1 1 d . U . . .
Au9 Au 0.42965(7) 0.83595(7) 0.44539(9) 0.0808(4) Uani 1 1 d . U . . .
Au8 Au 0.75765(7) 0.78483(7) 0.95820(7) 0.0782(3) Uani 1 1 d . U . . .
Cu11 Cu 0.27090(10) 0.43008(10) 0.43107(12) 0.0501(8) Uani 0.774(6) 1 d . U P A 9
Cu12 Cu 0.53334(11) 0.67159(11) 0.45596(13) 0.0530(8) Uani 0.801(6) 1 d . U P A 1
Cu14 Cu 0.36391(11) 0.53711(12) 0.60582(13) 0.0570(9) Uani 0.786(6) 1 d . U P A 11
Cu13 Cu 0.64793(11) 0.57457(12) 0.74523(13) 0.0534(9) Uani 0.807(6) 1 d . U P A 5
Cu16 Cu 0.40642(12) 0.67044(12) 0.47846(13) 0.0525(9) Uani 0.826(6) 1 d . U P A 3
Cu15 Cu 0.62215(13) 0.70105(14) 0.72844(16) 0.0647(11) Uani 0.850(6) 1 d . U P A 7
Cu7 Cu 0.27615(16) 0.49521(17) 0.32765(17) 0.0490(7) Uani 1 1 d . U . . .
Cu0H Cu 0.45590(16) 0.67359(17) 0.63246(18) 0.0515(7) Uani 1 1 d . U . . .
Cu9 Cu 0.68501(17) 0.69867(17) 0.6051(2) 0.0566(8) Uani 1 1 d . U . . .
Cu2 Cu 0.21464(17) 0.54521(17) 0.48449(18) 0.0516(7) Uani 1 1 d . U . . .
Cu5 Cu 0.54335(19) 0.81215(18) 0.5658(2) 0.0623(8) Uani 1 1 d . U . . .
Cu4 Cu 0.78144(18) 0.71681(18) 0.8319(2) 0.0612(8) Uani 1 1 d . U . . .
Cu8 Cu 0.49848(19) 0.4588(2) 0.6812(2) 0.0650(9) Uani 1 1 d . U . . .
Cu3 Cu 0.60903(19) 0.6690(2) 0.8510(2) 0.0694(9) Uani 1 1 d . U . . .
Cu1 Cu 0.2568(2) 0.3995(2) 0.5546(3) 0.0779(11) Uani 1 1 d . U . . .
Cu6 Cu 0.3800(2) 0.6800(2) 0.3382(2) 0.0708(10) Uani 1 1 d . U . . .
S4 S 0.1948(3) 0.4804(3) 0.3669(3) 0.0524(11) Uani 1 1 d . U . . .
S9 S 0.7756(3) 0.6041(3) 0.7960(3) 0.0528(11) Uani 1 1 d . U . . .
S18 S 0.3278(3) 0.6295(3) 0.5937(3) 0.0513(11) Uani 1 1 d . U . . .
S17 S 0.4711(3) 0.7666(3) 0.6000(3) 0.0524(11) Uani 1 1 d . U . . .
S16 S 0.3056(3) 0.6114(3) 0.3533(3) 0.0539(12) Uani 1 1 d . U . . .
S11 S 0.7244(3) 0.7476(3) 0.7344(4) 0.0662(15) Uani 1 1 d . U . . .
S13 S 0.4691(4) 0.6436(4) 0.3260(4) 0.0683(14) Uani 1 1 d . U . . .
S3 S 0.2346(3) 0.3303(3) 0.4359(4) 0.0683(15) Uani 1 1 d . U . . .
S10 S 0.5429(4) 0.7137(4) 0.7702(3) 0.0695(15) Uani 1 1 d . U . . .
S6 S 0.5924(3) 0.5535(4) 0.8049(4) 0.0742(16) Uani 1 1 d . U . . .
S2 S 0.1261(3) 0.5648(4) 0.5102(4) 0.0640(13) Uani 1 1 d . U . . .
S5 S 0.3819(3) 0.4643(4) 0.6576(4) 0.0684(15) Uani 1 1 d . U . . .
S12 S 0.6340(3) 0.7732(3) 0.5580(4) 0.0648(14) Uani 1 1 d . U . . .
S1 S 0.1807(4) 0.4021(4) 0.5985(4) 0.0734(16) Uani 1 1 d . U . . .
S15 S 0.5248(4) 0.9161(4) 0.5759(5) 0.0807(17) Uani 1 1 d . U . . .
S8 S 0.8579(4) 0.8171(4) 0.9497(4) 0.0807(18) Uani 1 1 d . U . . .
S14 S 0.3321(4) 0.7620(4) 0.3155(5) 0.0858(18) Uani 1 1 d . U . . .
S7 S 0.6614(5) 0.7587(5) 0.9750(4) 0.093(2) Uani 1 1 d . U . . .
Au12 Au 0.53334(11) 0.67159(11) 0.45596(13) 0.0530(8) Uani 0.199(6) 1 d . U P A 2
Au16 Au 0.40642(12) 0.67044(12) 0.47846(13) 0.0525(9) Uani 0.174(6) 1 d . U P A 4
Au13 Au 0.64793(11) 0.57457(12) 0.74523(13) 0.0534(9) Uani 0.193(6) 1 d . U P A 6
Au15 Au 0.62215(13) 0.70105(14) 0.72844(16) 0.0647(11) Uani 0.150(6) 1 d . U P A 8
Au11 Au 0.27090(10) 0.43008(10) 0.43107(12) 0.0501(8) Uani 0.226(6) 1 d . U P A 10
Au14 Au 0.36391(11) 0.53711(12) 0.60582(13) 0.0570(9) Uani 0.214(6) 1 d . U P A 12
C24 C 0.6807(11) 0.8023(10) 0.5170(12) 0.082(3) Uani 1 1 d . U . . .
C39 C 0.6829(11) 0.7527(7) 0.4565(12) 0.093(3) Uani 1 1 d G U . . .
H39 H 0.657652 0.703353 0.434122 0.111 Uiso 1 1 calc R . . . .
C7AA C 0.7222(12) 0.7755(10) 0.4288(11) 0.095(3) Uani 1 1 d G U . . .
H7AA H 0.723801 0.741587 0.387494 0.114 Uiso 1 1 calc R . . . .
C7EA C 0.7593(12) 0.8477(11) 0.4616(13) 0.099(4) Uani 1 1 d G U . . .
C64 C 0.7570(11) 0.8973(8) 0.5221(12) 0.092(4) Uani 1 1 d G U . . .
H64 H 0.782273 0.946664 0.544446 0.111 Uiso 1 1 calc R . . . .
C6AA C 0.7177(11) 0.8746(9) 0.5497(11) 0.092(3) Uani 1 1 d G U . . .
H6AA H 0.716125 0.908431 0.591075 0.110 Uiso 1 1 calc R . . . .
C29 C 0.4175(9) 0.8225(8) 0.6130(10) 0.065(3) Uani 1 1 d . U . . .
C48 C 0.3541(9) 0.8215(8) 0.5498(7) 0.073(3) Uani 1 1 d G U . . .
H48 H 0.337997 0.790592 0.497101 0.087 Uiso 1 1 calc R . . . .
C63 C 0.3143(8) 0.8657(9) 0.5637(8) 0.073(4) Uani 1 1 d G U . . .
H63 H 0.270945 0.865057 0.520553 0.087 Uiso 1 1 calc DR . . . .
C47 C 0.3378(10) 0.9110(9) 0.6408(10) 0.075(4) Uani 1 1 d G U . . .
C6EA C 0.4012(10) 0.9120(9) 0.7040(8) 0.082(4) Uani 1 1 d G U . . .
H6EA H 0.417326 0.942914 0.756674 0.099 Uiso 1 1 calc R . . . .
C67 C 0.4411(8) 0.8678(9) 0.6901(8) 0.081(3) Uani 1 1 d G U . . .
H67 H 0.484380 0.868451 0.733224 0.097 Uiso 1 1 calc R . . . .
C30 C 0.0327(8) 0.5197(10) 0.4204(9) 0.080(4) Uani 1 1 d . U . . .
C70 C -0.0168(10) 0.4567(10) 0.3992(11) 0.087(4) Uani 1 1 d G U . . .
H70 H -0.000873 0.434989 0.431912 0.104 Uiso 1 1 calc R . . . .
C97 C -0.0897(9) 0.4254(9) 0.3301(11) 0.091(4) Uani 1 1 d G U . . .
H97 H -0.123562 0.382277 0.315650 0.109 Uiso 1 1 calc R . . . .
C61 C -0.1130(8) 0.4571(11) 0.2823(9) 0.092(4) Uani 1 1 d G U . . .
C76 C -0.0635(10) 0.5201(11) 0.3035(11) 0.095(4) Uani 1 1 d G U . . .
H76 H -0.079466 0.541839 0.270807 0.114 Uiso 1 1 calc DR . . . .
C3AA C 0.0094(9) 0.5515(9) 0.3726(11) 0.091(4) Uani 1 1 d G U . . .
H3AA H 0.043224 0.594553 0.387069 0.109 Uiso 1 1 calc R . . . .
C31 C 0.3946(11) 0.5021(11) 0.7509(9) 0.086(4) Uani 1 1 d . U . . .
C51 C 0.4279(11) 0.5755(11) 0.7995(12) 0.094(4) Uani 1 1 d G U . . .
H51 H 0.440439 0.605136 0.781100 0.113 Uiso 1 1 calc R . . . .
C2DA C 0.4427(12) 0.6056(9) 0.8750(12) 0.103(5) Uani 1 1 d G U . . .
H2DA H 0.465455 0.655782 0.908220 0.123 Uiso 1 1 calc R . . . .
C93 C 0.4243(13) 0.5623(12) 0.9019(9) 0.104(4) Uani 1 1 d G U . . .
C86 C 0.3910(12) 0.4889(12) 0.8534(12) 0.102(5) Uani 1 1 d G U . . .
H86 H 0.378469 0.459312 0.871770 0.122 Uiso 1 1 calc R . . . .
C85 C 0.3762(12) 0.4588(9) 0.7779(11) 0.100(5) Uani 1 1 d G U . . .
H85 H 0.353452 0.408665 0.744649 0.120 Uiso 1 1 calc R . . . .
C32 C 0.2289(7) 0.6405(9) 0.3485(9) 0.060(3) Uani 1 1 d . U . . .
C38 C 0.1747(9) 0.6384(9) 0.2788(8) 0.066(3) Uani 1 1 d G U . . .
H38 H 0.178376 0.620921 0.234550 0.080 Uiso 1 1 calc R . . . .
C52 C 0.1150(8) 0.6619(9) 0.2738(8) 0.069(4) Uani 1 1 d G U . . .
H52 H 0.077921 0.660454 0.226129 0.083 Uiso 1 1 calc R . . . .
C88 C 0.1096(8) 0.6875(9) 0.3385(9) 0.071(3) Uani 1 1 d G U . . .
C36 C 0.1638(9) 0.6896(9) 0.4082(8) 0.070(3) Uani 1 1 d G U . . .
H36 H 0.160073 0.707052 0.452476 0.083 Uiso 1 1 calc R . . . .
C33 C 0.2235(8) 0.6661(9) 0.4132(7) 0.065(3) Uani 1 1 d G U . . .
H33 H 0.260529 0.667520 0.460899 0.078 Uiso 1 1 calc R . . . .
C44 C 0.7449(10) 0.8415(6) 0.7697(11) 0.081(4) Uani 1 1 d . U . . .
C46 C 0.8193(9) 0.8877(9) 0.8122(12) 0.087(4) Uani 1 1 d G U . . .
H46 H 0.859611 0.869432 0.820957 0.105 Uiso 1 1 calc R . . . .
C6BA C 0.8346(8) 0.9606(8) 0.8419(12) 0.095(4) Uani 1 1 d G U . . .
H6BA H 0.885502 0.992152 0.870947 0.114 Uiso 1 1 calc R . . . .
C5BA C 0.7756(11) 0.9873(6) 0.8291(12) 0.097(4) Uani 1 1 d G U . . .
C37 C 0.7012(10) 0.9411(9) 0.7866(12) 0.089(4) Uani 1 1 d G U . . .
H37 H 0.660854 0.959361 0.777870 0.107 Uiso 1 1 calc R . . . .
C49 C 0.6858(8) 0.8682(8) 0.7569(11) 0.089(4) Uani 1 1 d G U . . .
H49 H 0.634962 0.836641 0.727880 0.106 Uiso 1 1 calc R . . . .
C50 C 0.8224(11) 0.5844(12) 0.8734(10) 0.086(3) Uani 1 1 d . U . . .
C68 C 0.8200(11) 0.6163(11) 0.9397(11) 0.100(3) Uani 1 1 d G U . . .
H68 H 0.790098 0.645716 0.941116 0.120 Uiso 1 1 calc R . . . .
C82 C 0.8613(12) 0.6050(12) 1.0037(9) 0.100(3) Uani 1 1 d G U . . .
H82 H 0.859612 0.626828 1.048972 0.120 Uiso 1 1 calc R . . . .
C66 C 0.9050(11) 0.5619(12) 1.0016(10) 0.098(4) Uani 1 1 d G U . . .
C84 C 0.9074(11) 0.5300(11) 0.9354(12) 0.098(4) Uani 1 1 d G U . . .
H84 H 0.937281 0.500581 0.933897 0.118 Uiso 1 1 calc R . . . .
C99 C 0.8661(12) 0.5413(12) 0.8713(10) 0.098(4) Uani 1 1 d G U . . .
H99 H 0.867768 0.519469 0.826039 0.117 Uiso 1 1 calc R . . . .
C56 C 0.3108(11) 0.6773(10) 0.6655(10) 0.083(4) Uani 1 1 d . U . . .
C98 C 0.3011(12) 0.7419(10) 0.6737(11) 0.090(4) Uani 1 1 d G U . . .
H98 H 0.301926 0.758691 0.639634 0.108 Uiso 1 1 calc R . . . .
C5DA C 0.2903(12) 0.7821(9) 0.7316(12) 0.098(4) Uani 1 1 d G U . . .
H5DA H 0.283680 0.826213 0.737177 0.117 Uiso 1 1 calc R . . . .
C4DA C 0.2891(12) 0.7576(10) 0.7814(11) 0.100(4) Uani 1 1 d G U . . .
C53 C 0.2988(12) 0.6929(11) 0.7733(11) 0.095(4) Uani 1 1 d G U . . .
H53 H 0.297997 0.676195 0.807288 0.114 Uiso 1 1 calc DR . . . .
C3DA C 0.3096(12) 0.6528(9) 0.7153(12) 0.089(4) Uani 1 1 d G U . . .
H3DA H 0.316243 0.608672 0.709745 0.107 Uiso 1 1 calc R . . . .
C60 C 0.5956(9) 0.9674(9) 0.5746(12) 0.081(3) Uani 1 1 d . U . . .
C62 C 0.6661(11) 1.0082(10) 0.6460(10) 0.088(4) Uani 1 1 d G U . . .
H62 H 0.675650 1.006422 0.692077 0.105 Uiso 1 1 calc R . . . .
C57 C 0.7227(9) 1.0517(9) 0.6500(10) 0.087(4) Uani 1 1 d G U . . .
H57 H 0.770892 1.079543 0.698854 0.104 Uiso 1 1 calc R . . . .
C34 C 0.7087(9) 1.0543(9) 0.5827(12) 0.085(3) Uani 1 1 d G U . . .
C35 C 0.6382(11) 1.0135(10) 0.5113(10) 0.089(4) Uani 1 1 d G U . . .
H35 H 0.628696 1.015271 0.465207 0.107 Uiso 1 1 calc R . . . .
C59 C 0.5817(9) 0.9700(9) 0.5072(10) 0.087(4) Uani 1 1 d G U . . .
H59 H 0.533452 0.942148 0.458428 0.105 Uiso 1 1 calc R . . . .
C65 C 0.6443(11) 0.5159(11) 0.8630(11) 0.094(4) Uani 1 1 d . U . . .
C55 C 0.6425(11) 0.5293(11) 0.9290(11) 0.098(4) Uani 1 1 d G U . . .
H55 H 0.615663 0.558465 0.941626 0.117 Uiso 1 1 calc R . . . .
C89 C 0.6802(11) 0.5000(12) 0.9764(9) 0.101(4) Uani 1 1 d G U . . .
H89 H 0.678973 0.509131 1.021547 0.121 Uiso 1 1 calc R . . . .
C5CA C 0.7195(10) 0.4573(11) 0.9579(10) 0.110(4) Uani 1 1 d DG U . . .
C9AA C 0.7212(11) 0.4439(11) 0.8920(12) 0.104(4) Uani 1 1 d G U . . .
H9AA H 0.748094 0.414686 0.879300 0.124 Uiso 1 1 calc R . . . .
C95 C 0.6836(12) 0.4732(12) 0.8445(10) 0.100(4) Uani 1 1 d G U . . .
H95 H 0.684784 0.464018 0.799378 0.120 Uiso 1 1 calc R . . . .
C69 C 0.5133(12) 0.6972(10) 0.3053(13) 0.090(3) Uani 1 1 d . U . . .
C87 C 0.5257(12) 0.6646(8) 0.2464(13) 0.099(4) Uani 1 1 d G U . . .
H87 H 0.512825 0.614365 0.220994 0.118 Uiso 1 1 calc R . . . .
C83 C 0.5568(13) 0.7054(11) 0.2248(12) 0.100(4) Uani 1 1 d G U . . .
H83 H 0.565275 0.683108 0.184516 0.120 Uiso 1 1 calc R . . . .
C80 C 0.5756(12) 0.7789(11) 0.2620(14) 0.102(3) Uani 1 1 d G U . . .
C91 C 0.5632(13) 0.8115(8) 0.3209(13) 0.102(3) Uani 1 1 d G U . . .
H91 H 0.576057 0.861710 0.346317 0.123 Uiso 1 1 calc R . . . .
C71 C 0.5321(12) 0.7707(10) 0.3425(12) 0.095(3) Uani 1 1 d G U . . .
H71 H 0.523608 0.792968 0.382797 0.114 Uiso 1 1 calc R . . . .
C72 C 0.0930(8) 0.3279(9) 0.5285(10) 0.081(3) Uani 1 1 d . U . . .
C43 C 0.0235(11) 0.3384(8) 0.5029(11) 0.086(4) Uani 1 1 d G U . . .
H43 H 0.022214 0.385365 0.520416 0.103 Uiso 1 1 calc R . . . .
C1BA C -0.0442(8) 0.2802(11) 0.4518(12) 0.091(4) Uani 1 1 d G U . . .
H1BA H -0.091715 0.287434 0.434385 0.109 Uiso 1 1 calc R . . . .
C2BA C -0.0424(8) 0.2115(9) 0.4263(11) 0.094(4) Uani 1 1 d G U . . .
C92 C 0.0271(11) 0.2010(8) 0.4518(12) 0.094(4) Uani 1 1 d G U . . .
H92 H 0.028355 0.154045 0.434364 0.112 Uiso 1 1 calc R . . . .
C0BA C 0.0948(8) 0.2592(10) 0.5029(12) 0.091(4) Uani 1 1 d G U . . .
H0BA H 0.142285 0.251975 0.520396 0.109 Uiso 1 1 calc R . . . .
C75 C 0.1395(8) 0.2813(10) 0.3691(11) 0.091(4) Uani 1 1 d . U . . .
C94 C 0.0821(11) 0.3084(8) 0.3647(11) 0.091(3) Uani 1 1 d G U . . .
H94 H 0.094702 0.357632 0.397204 0.109 Uiso 1 1 calc R . . . .
C2AA C 0.0062(9) 0.2636(11) 0.3128(12) 0.093(3) Uani 1 1 d G U . . .
H2AA H -0.033024 0.282095 0.309771 0.112 Uiso 1 1 calc DR . . . .
C1AA C -0.0122(8) 0.1916(10) 0.2652(12) 0.100(4) Uani 1 1 d G U . . .
C2CA C 0.0452(11) 0.1645(8) 0.2696(12) 0.102(5) Uani 1 1 d G U . . .
H2CA H 0.032590 0.115304 0.237062 0.122 Uiso 1 1 calc R . . . .
C0AA C 0.1211(10) 0.2094(11) 0.3215(13) 0.100(5) Uani 1 1 d G U . . .
H0AA H 0.160317 0.190841 0.324494 0.120 Uiso 1 1 calc R . . . .
C78 C 0.5592(12) 0.8028(8) 0.8311(11) 0.093(4) Uani 1 1 d . U . . .
C73 C 0.6257(10) 0.8597(11) 0.8704(12) 0.093(4) Uani 1 1 d G U . . .
H73 H 0.666993 0.851805 0.866555 0.112 Uiso 1 1 calc R . . . .
C58 C 0.6318(10) 0.9283(9) 0.9151(11) 0.101(5) Uani 1 1 d G U . . .
H58 H 0.677243 0.967218 0.941942 0.121 Uiso 1 1 calc R . . . .
C4BA C 0.5714(13) 0.9399(8) 0.9207(11) 0.108(4) Uani 1 1 d DG U . . .
C3BA C 0.5049(11) 0.8830(11) 0.8815(12) 0.096(4) Uani 1 1 d G U . . .
H3BA H 0.463559 0.890900 0.885289 0.116 Uiso 1 1 calc R . . . .
C45 C 0.4988(10) 0.8144(9) 0.8367(11) 0.093(4) Uani 1 1 d G U . . .
H45 H 0.453308 0.775487 0.809902 0.112 Uiso 1 1 calc R . . . .
C4AA C 0.3618(12) 0.7906(11) 0.2647(13) 0.102(4) Uani 1 1 d . U . . .
C5AA C 0.3524(12) 0.7396(9) 0.1967(13) 0.106(4) Uani 1 1 d G U . . .
H5AA H 0.332955 0.690424 0.179913 0.127 Uiso 1 1 calc R . . . .
C5EA C 0.3715(12) 0.7605(9) 0.1533(11) 0.112(4) Uani 1 1 d DG U . . .
H5EA H 0.365042 0.725684 0.106814 0.134 Uiso 1 1 calc R . . . .
C4EA C 0.4000(9) 0.8325(9) 0.1779(10) 0.113(4) Uani 1 1 d G U . . .
C3EA C 0.4094(11) 0.8835(8) 0.2459(11) 0.113(4) Uani 1 1 d DG U . . .
H3EA H 0.428855 0.932615 0.262679 0.136 Uiso 1 1 calc DR . . . .
C8BA C 0.3903(13) 0.8625(10) 0.2893(11) 0.106(4) Uani 1 1 d G U . . .
H8BA H 0.396768 0.897356 0.335780 0.127 Uiso 1 1 calc R . . . .
C8AA C 0.9265(11) 0.7906(12) 1.0107(11) 0.096(4) Uani 1 1 d . U . . .
C81 C 0.9465(12) 0.8090(12) 1.0869(12) 0.104(4) Uani 1 1 d G U . . .
H81 H 0.922028 0.835531 1.107433 0.124 Uiso 1 1 calc R . . . .
C9DA C 1.0023(12) 0.7885(13) 1.1329(9) 0.102(4) Uani 1 1 d G U . . .
H9DA H 1.016025 0.801008 1.184990 0.122 Uiso 1 1 calc R . . . .
C8DA C 1.0381(11) 0.7496(13) 1.1028(11) 0.104(4) Uani 1 1 d G U . . .
C7DA C 1.0181(12) 0.7312(12) 1.0267(12) 0.103(4) Uani 1 1 d G U . . .
H7DA H 1.042557 0.704677 1.006095 0.123 Uiso 1 1 calc R . . . .
C6DA C 0.9623(12) 0.7517(12) 0.9806(9) 0.102(4) Uani 1 1 d G U . . .
H6DA H 0.948560 0.739198 0.928537 0.123 Uiso 1 1 calc R . . . .
C25 C 0.1046(8) 0.4189(10) 0.2858(9) 0.080(4) Uani 1 1 d . U . . .
C9BA C 0.0897(9) 0.3462(10) 0.2474(12) 0.094(4) Uani 1 1 d G U . . .
H9BA H 0.128705 0.327418 0.267186 0.112 Uiso 1 1 calc R . . . .
C0CA C 0.0177(11) 0.3009(8) 0.1801(11) 0.097(4) Uani 1 1 d G U . . .
H0CA H 0.007485 0.251201 0.153881 0.116 Uiso 1 1 calc DR . . . .
C1CA C -0.0394(8) 0.3284(10) 0.1512(10) 0.104(4) Uani 1 1 d G U . . .
C3CA C -0.0245(9) 0.4011(11) 0.1896(12) 0.099(4) Uani 1 1 d G U . . .
H3CA H -0.063527 0.419909 0.169787 0.119 Uiso 1 1 calc R . . . .
C4CA C 0.0475(11) 0.4464(8) 0.2569(11) 0.095(4) Uani 1 1 d G U . . .
H4CA H 0.057694 0.496128 0.283092 0.113 Uiso 1 1 calc R . . . .
O7BA O 0.7944(14) 0.8718(14) 0.4308(16) 0.114(2) Uani 1 1 d . U . . .
C6CA C 0.7016(12) 0.7296(14) 1.0506(12) 0.106(4) Uani 1 1 d . U . . .
C7CA C 0.6485(9) 0.6966(14) 1.0588(12) 0.107(4) Uani 1 1 d G U . . .
H7CA H 0.596315 0.690574 1.026811 0.128 Uiso 1 1 calc R . . . .
C8CA C 0.6719(11) 0.6724(14) 1.1138(13) 0.105(4) Uani 1 1 d G U . . .
H8CA H 0.635675 0.649861 1.119396 0.126 Uiso 1 1 calc R . . . .
C9CA C 0.7483(12) 0.6812(14) 1.1606(12) 0.108(4) Uani 1 1 d G U . . .
C0DA C 0.8014(9) 0.7142(14) 1.1524(12) 0.113(5) Uani 1 1 d G U . . .
H0DA H 0.853583 0.720222 1.184376 0.135 Uiso 1 1 calc DR . . . .
C1DA C 0.7780(11) 0.7384(13) 1.0974(13) 0.109(5) Uani 1 1 d G U . . .
H1DA H 0.814224 0.760936 1.091791 0.131 Uiso 1 1 calc R . . . .
O25 O 0.9404(12) 0.5375(14) 1.0579(12) 0.108(2) Uani 1 1 d . U . . .
O18 O 0.7619(11) 1.0936(10) 0.5795(13) 0.093(2) Uani 1 1 d D U . . .
O32 O 0.7792(13) 1.0556(12) 0.8430(15) 0.118(3) Uani 1 1 d D U . . .
O39 O 0.6074(15) 0.8084(13) 0.2322(16) 0.123(2) Uani 1 1 d D U . . .
C1EA C 0.8277(15) 1.1458(14) 0.6532(16) 0.093(2) Uani 1 1 d D U . . .
H1EA H 0.841542 1.188848 0.650173 0.139 Uiso 1 1 calc GR . . . .
H1EB H 0.869856 1.127525 0.666400 0.139 Uiso 1 1 calc GR . . . .
H1EC H 0.817273 1.157304 0.694223 0.139 Uiso 1 1 calc GR . . . .
C2EA C 0.637(2) 0.8845(14) 0.273(2) 0.123(2) Uani 1 1 d D U . . .
H2EA H 0.669847 0.901298 0.259010 0.184 Uiso 1 1 calc GR . . . .
H2EB H 0.666539 0.901871 0.330406 0.184 Uiso 1 1 calc GR . . . .
H2EC H 0.594569 0.902554 0.258378 0.184 Uiso 1 1 calc GR . . . .
C0EA C 0.8485(16) 1.1033(17) 0.868(2) 0.118(3) Uani 1 1 d D U . . .
H0EA H 0.865937 1.079527 0.834665 0.177 Uiso 1 1 calc GR . . . .
H0EB H 0.887239 1.117741 0.923223 0.177 Uiso 1 1 calc GR . . . .
H0EC H 0.839985 1.145422 0.863131 0.177 Uiso 1 1 calc GR . . . .
O15 O 0.0491(10) 0.7105(10) 0.3268(12) 0.078(2) Uani 1 1 d . U . . .
O19 O 0.3010(12) 0.9567(11) 0.6591(13) 0.094(2) Uani 1 1 d . U . . .
O28 O -0.1884(12) 0.4166(14) 0.2112(14) 0.112(2) Uani 1 1 d . U . . .
O34 O 0.7666(14) 0.6633(16) 1.2202(14) 0.127(2) Uani 1 1 d D U . . .
O36 O 0.2802(14) 0.8017(12) 0.8385(14) 0.11741(11) Uani 1 1 d . U . . .
O48 O 0.5591(14) 1.0048(11) 0.9575(15) 0.14639(11) Uani 1 1 d D U . . .
O54 O -0.0849(15) 0.1388(15) 0.2076(16) 0.139(3) Uani 1 1 d . U . . .
O61 O 0.4178(14) 0.8519(13) 0.1287(14) 0.146(3) Uani 1 1 d D U . . .
O23 O -0.1127(13) 0.1585(12) 0.3789(14) 0.12254(11) Uani 1 1 d D U . . .
O0AA O 1.0941(14) 0.7341(15) 1.1582(14) 0.122(3) Uani 1 1 d . U . . .
O31 O -0.1195(14) 0.2974(14) 0.0907(15) 0.127(3) Uani 1 1 d D U . . .
O37 O 0.4274(15) 0.5817(17) 0.9725(15) 0.134(3) Uani 1 1 d . U . . .
C40 C -0.2193(18) 0.458(2) 0.181(2) 0.112(2) Uani 1 1 d . U . . .
H40A H -0.271130 0.429383 0.133715 0.169 Uiso 1 1 calc GR . . . .
H40B H -0.188101 0.477822 0.166651 0.169 Uiso 1 1 calc DGR . . . .
H40C H -0.221060 0.496945 0.220520 0.169 Uiso 1 1 calc GR . . . .
C1FA C 0.787(2) 0.824(2) 0.360(2) 0.114(2) Uani 1 1 d . U . . .
H1FA H 0.741781 0.781868 0.329057 0.171 Uiso 1 1 calc GR . . . .
H1FB H 0.832619 0.810281 0.374420 0.171 Uiso 1 1 calc GR . . . .
H1FC H 0.783298 0.848253 0.329088 0.171 Uiso 1 1 calc GR . . . .
C0FA C 1.135(2) 0.697(2) 1.127(2) 0.122(3) Uani 1 1 d . U . . .
H0FA H 1.103903 0.646748 1.090851 0.184 Uiso 1 1 calc GR . . . .
H0FB H 1.183696 0.702513 1.170790 0.184 Uiso 1 1 calc GR . . . .
H0FC H 1.144397 0.718484 1.098202 0.184 Uiso 1 1 calc GR . . . .
C7BA C 0.2363(17) 0.9566(17) 0.5936(19) 0.094(2) Uani 1 1 d . U . . .
H7BA H 0.249667 0.960283 0.557833 0.141 Uiso 1 1 calc DGR . . . .
H7BB H 0.221709 0.997214 0.613448 0.141 Uiso 1 1 calc GR . . . .
H7BC H 0.193438 0.912250 0.564853 0.141 Uiso 1 1 calc GR . . . .
C9EA C 0.8425(17) 0.666(2) 1.263(2) 0.127(2) Uani 1 1 d D U . . .
H9EA H 0.851099 0.629928 1.227158 0.190 Uiso 1 1 calc GR . . . .
H9EB H 0.851319 0.655280 1.305528 0.190 Uiso 1 1 calc GR . . . .
H9EC H 0.877816 0.713018 1.285462 0.190 Uiso 1 1 calc DGR . . . .
C2FA C -0.128(2) 0.2246(16) 0.057(2) 0.127(3) Uani 1 1 d D U . . .
H2FA H -0.097274 0.217288 0.034767 0.190 Uiso 1 1 calc GR . . . .
H2FB H -0.181834 0.196009 0.014660 0.190 Uiso 1 1 calc GR . . . .
H2FC H -0.110992 0.209911 0.097635 0.190 Uiso 1 1 calc DGR . . . .
C3FA C -0.147(2) 0.175(2) 0.202(2) 0.139(3) Uani 1 1 d . U . . .
H3FA H -0.145438 0.207376 0.181096 0.209 Uiso 1 1 calc GR . . . .
H3FB H -0.136548 0.201878 0.255237 0.209 Uiso 1 1 calc DGR . . . .
H3FC H -0.197956 0.138101 0.167390 0.209 Uiso 1 1 calc GR . . . .
C4FA C -0.124(2) 0.0843(14) 0.334(2) 0.12254(11) Uani 1 1 d D U . . .
H4FA H -0.125023 0.076984 0.286619 0.184 Uiso 1 1 calc GR . . . .
H4FB H -0.172776 0.053928 0.317766 0.184 Uiso 1 1 calc GR . . . .
H4FC H -0.082432 0.072045 0.366574 0.184 Uiso 1 1 calc GR . . . .
C28 C 0.0444(15) 0.7398(15) 0.3912(17) 0.078(2) Uani 1 1 d . U . . .
H28A H -0.006351 0.743087 0.373681 0.117 Uiso 1 1 calc GR . . . .
H28B H 0.083213 0.787533 0.429181 0.117 Uiso 1 1 calc GR . . . .
H28C H 0.052903 0.709697 0.416391 0.117 Uiso 1 1 calc GR . . . .
C5FA C 0.451(2) 0.670(2) 1.024(2) 0.134(3) Uani 1 1 d . U . . .
H5FA H 0.404069 0.682349 1.005717 0.202 Uiso 1 1 calc GR . . . .
H5FB H 0.484546 0.695059 1.015562 0.202 Uiso 1 1 calc GR . . . .
H5FC H 0.476396 0.685183 1.080383 0.202 Uiso 1 1 calc GR . . . .
C54 C 0.283(2) 0.7635(18) 0.893(2) 0.11741(11) Uani 1 1 d . U . . .
H54A H 0.240537 0.717994 0.858910 0.176 Uiso 1 1 calc DGR . . . .
H54B H 0.278977 0.794834 0.935048 0.176 Uiso 1 1 calc GR . . . .
H54C H 0.331413 0.755019 0.915589 0.176 Uiso 1 1 calc GR . . . .
C6FA C 0.4503(19) 0.937(2) 0.170(2) 0.146(3) Uani 1 1 d . U . . .
H6FA H 0.411325 0.955982 0.172565 0.219 Uiso 1 1 calc DGR . . . .
H6FB H 0.463509 0.951165 0.138676 0.219 Uiso 1 1 calc GR . . . .
H6FC H 0.495886 0.956350 0.223424 0.219 Uiso 1 1 calc DGR . . . .
C41 C 0.9318(19) 0.573(2) 1.1248(19) 0.108(2) Uani 1 1 d . U . . .
H41A H 0.877729 0.557539 1.105239 0.161 Uiso 1 1 calc GR . . . .
H41B H 0.951774 0.624704 1.147405 0.161 Uiso 1 1 calc GR . . . .
H41C H 0.960279 0.559766 1.165630 0.161 Uiso 1 1 calc GR . . . .
O1AA O 0.7493(12) 0.4358(13) 1.0183(12) 0.145(3) Uani 1 1 d D U . . .
C8EA C 0.7888(17) 0.3913(17) 0.995(2) 0.145(3) Uani 1 1 d D U . . .
H8EA H 0.754031 0.355142 0.939190 0.217 Uiso 1 1 calc GR . . . .
H8EB H 0.806181 0.367933 1.027597 0.217 Uiso 1 1 calc GR . . . .
H8EC H 0.832921 0.420918 1.002580 0.217 Uiso 1 1 calc GR . . . .
C7FA C 0.626(2) 1.0677(12) 1.020(2) 0.14639(11) Uani 1 1 d D U . . .
H7FA H 0.624151 1.105174 1.005031 0.220 Uiso 1 1 calc GR . . . .
H7FB H 0.671837 1.056142 1.028803 0.220 Uiso 1 1 calc GR . . . .
H7FC H 0.627455 1.084258 1.068856 0.220 Uiso 1 1 calc GR . . . .

loop_
_atom_site_aniso_label
_atom_site_aniso_U_11
_atom_site_aniso_U_22
_atom_site_aniso_U_33
_atom_site_aniso_U_23
_atom_site_aniso_U_13
_atom_site_aniso_U_12
Au2 0.0374(4) 0.0595(5) 0.0681(5) 0.0495(4) 0.0353(4) 0.0274(3)
Au3 0.0382(4) 0.0640(5) 0.0737(5) 0.0548(4) 0.0355(4) 0.0273(4)
Au6 0.0390(4) 0.0669(5) 0.0763(5) 0.0587(5) 0.0389(4) 0.0315(4)
Au1 0.0377(4) 0.0632(5) 0.0741(5) 0.0538(4) 0.0375(4) 0.0286(4)
Au4 0.0371(4) 0.0620(5) 0.0685(5) 0.0515(4) 0.0324(4) 0.0258(3)
Au5 0.0382(4) 0.0632(5) 0.0747(5) 0.0546(4) 0.0366(4) 0.0279(4)
Au7 0.0532(5) 0.0852(7) 0.0702(6) 0.0497(5) 0.0438(5) 0.0276(5)
Au9 0.0747(7) 0.0982(8) 0.1488(11) 0.0963(8) 0.0823(8) 0.0603(6)
Au8 0.0788(7) 0.0971(8) 0.0696(6) 0.0553(6) 0.0376(6) 0.0319(6)
Cu11 0.0393(11) 0.0650(13) 0.0803(14) 0.0563(11) 0.0386(10) 0.0286(8)
Cu12 0.0487(13) 0.0689(14) 0.0926(16) 0.0665(12) 0.0502(11) 0.0365(10)
Cu14 0.0486(13) 0.0681(14) 0.0773(15) 0.0515(12) 0.0362(11) 0.0322(10)
Cu13 0.0428(12) 0.0794(16) 0.0749(14) 0.0621(12) 0.0374(10) 0.0314(10)
Cu16 0.0496(13) 0.0660(15) 0.0715(15) 0.0468(12) 0.0418(11) 0.0292(10)
Cu15 0.0501(15) 0.0805(18) 0.0877(18) 0.0675(15) 0.0344(13) 0.0251(11)
Cu7 0.0469(15) 0.0741(19) 0.0638(17) 0.0525(16) 0.0391(14) 0.0361(14)
Cu0H 0.0431(15) 0.0705(19) 0.0695(18) 0.0534(16) 0.0346(14) 0.0274(14)
Cu9 0.0481(16) 0.0691(19) 0.088(2) 0.0595(18) 0.0436(16) 0.0324(14)
Cu2 0.0504(16) 0.0715(19) 0.0704(18) 0.0512(16) 0.0436(15) 0.0351(15)
Cu5 0.0586(19) 0.074(2) 0.104(2) 0.067(2) 0.0568(19) 0.0407(16)
Cu4 0.0536(18) 0.069(2) 0.079(2) 0.0507(18) 0.0378(16) 0.0256(15)
Cu8 0.0599(19) 0.093(2) 0.112(3) 0.085(2) 0.064(2) 0.0519(18)
Cu3 0.0542(19) 0.107(3) 0.069(2) 0.061(2) 0.0359(16) 0.0284(18)
Cu1 0.074(2) 0.112(3) 0.137(3) 0.104(3) 0.081(2) 0.062(2)
Cu6 0.064(2) 0.109(3) 0.106(3) 0.086(2) 0.061(2) 0.056(2)
S4 0.045(2) 0.082(3) 0.072(3) 0.057(3) 0.043(2) 0.036(2)
S9 0.046(2) 0.081(3) 0.069(3) 0.059(3) 0.039(2) 0.036(2)
S18 0.051(3) 0.065(3) 0.073(3) 0.048(3) 0.045(2) 0.033(2)
S17 0.055(3) 0.060(3) 0.068(3) 0.046(2) 0.038(2) 0.028(2)
S16 0.051(3) 0.078(3) 0.079(3) 0.061(3) 0.047(2) 0.042(2)
S11 0.058(3) 0.061(3) 0.082(3) 0.051(3) 0.029(3) 0.022(2)
S13 0.077(3) 0.094(4) 0.119(4) 0.091(3) 0.076(3) 0.059(3)
S3 0.056(3) 0.074(3) 0.128(4) 0.073(3) 0.065(3) 0.040(2)
S10 0.068(3) 0.083(4) 0.065(3) 0.052(3) 0.031(3) 0.021(3)
S6 0.055(3) 0.122(4) 0.109(4) 0.098(4) 0.053(3) 0.048(3)
S2 0.060(3) 0.085(4) 0.085(3) 0.054(3) 0.054(3) 0.039(3)
S5 0.063(3) 0.106(4) 0.111(4) 0.084(4) 0.070(3) 0.055(3)
S12 0.061(3) 0.083(3) 0.117(4) 0.082(3) 0.065(3) 0.048(3)
S1 0.064(3) 0.115(4) 0.093(4) 0.079(4) 0.056(3) 0.039(3)
S15 0.095(4) 0.077(4) 0.150(5) 0.084(4) 0.095(4) 0.059(3)
S8 0.084(4) 0.091(4) 0.077(4) 0.055(3) 0.042(3) 0.025(3)
S14 0.080(4) 0.114(5) 0.145(5) 0.103(4) 0.080(4) 0.068(3)
S7 0.084(4) 0.144(6) 0.071(4) 0.069(4) 0.043(3) 0.049(4)
Au12 0.0487(13) 0.0689(14) 0.0926(16) 0.0665(12) 0.0502(11) 0.0365(10)
Au16 0.0496(13) 0.0660(15) 0.0715(15) 0.0468(12) 0.0418(11) 0.0292(10)
Au13 0.0428(12) 0.0794(16) 0.0749(14) 0.0621(12) 0.0374(10) 0.0314(10)
Au15 0.0501(15) 0.0805(18) 0.0877(18) 0.0675(15) 0.0344(13) 0.0251(11)
Au11 0.0393(11) 0.0650(13) 0.0803(14) 0.0563(11) 0.0386(10) 0.0286(8)
Au14 0.0486(13) 0.0681(14) 0.0773(15) 0.0515(12) 0.0362(11) 0.0322(10)
C24 0.091(4) 0.095(4) 0.134(4) 0.086(4) 0.086(4) 0.052(4)
C39 0.100(4) 0.100(4) 0.140(4) 0.085(4) 0.086(4) 0.049(4)
C7AA 0.101(4) 0.103(4) 0.141(4) 0.084(4) 0.086(4) 0.049(4)
C7EA 0.102(4) 0.104(4) 0.144(4) 0.081(4) 0.087(4) 0.046(4)
C64 0.097(4) 0.096(4) 0.141(5) 0.081(4) 0.085(4) 0.048(4)
C6AA 0.097(4) 0.094(4) 0.139(4) 0.079(4) 0.082(4) 0.048(4)
C29 0.071(5) 0.077(5) 0.085(4) 0.056(4) 0.055(4) 0.036(4)
C48 0.073(4) 0.082(5) 0.093(4) 0.056(4) 0.054(4) 0.041(4)
C63 0.075(5) 0.083(5) 0.092(5) 0.056(4) 0.055(4) 0.040(4)
C47 0.078(5) 0.084(5) 0.094(4) 0.053(4) 0.060(4) 0.038(4)
C6EA 0.084(4) 0.086(4) 0.094(4) 0.052(4) 0.054(4) 0.036(4)
C67 0.084(4) 0.087(4) 0.092(4) 0.051(4) 0.056(4) 0.035(4)
C30 0.068(5) 0.102(5) 0.095(5) 0.064(4) 0.048(4) 0.042(4)
C70 0.072(5) 0.108(6) 0.098(5) 0.067(5) 0.045(5) 0.036(5)
C97 0.073(5) 0.110(5) 0.100(5) 0.065(5) 0.045(5) 0.037(5)
C61 0.071(4) 0.111(5) 0.101(4) 0.063(4) 0.044(4) 0.040(4)
C76 0.076(5) 0.109(5) 0.102(5) 0.063(4) 0.041(4) 0.039(4)
C3AA 0.073(4) 0.106(5) 0.101(5) 0.063(4) 0.042(4) 0.039(4)
C31 0.081(5) 0.126(6) 0.100(5) 0.079(5) 0.065(5) 0.042(5)
C51 0.086(6) 0.127(6) 0.102(5) 0.070(5) 0.063(5) 0.038(5)
C2DA 0.089(6) 0.136(6) 0.105(6) 0.069(6) 0.062(5) 0.041(6)
C93 0.094(5) 0.138(6) 0.103(5) 0.073(5) 0.059(5) 0.039(5)
C86 0.092(6) 0.135(7) 0.104(6) 0.074(6) 0.060(5) 0.037(6)
C85 0.090(6) 0.133(7) 0.104(6) 0.075(6) 0.060(5) 0.039(6)
C32 0.060(5) 0.081(5) 0.091(5) 0.068(4) 0.054(4) 0.046(4)
C38 0.064(5) 0.088(5) 0.092(5) 0.067(4) 0.053(4) 0.047(4)
C52 0.065(5) 0.087(5) 0.096(5) 0.067(4) 0.052(4) 0.045(4)
C88 0.065(5) 0.087(5) 0.099(5) 0.066(4) 0.054(4) 0.045(4)
C36 0.067(4) 0.087(4) 0.095(4) 0.063(4) 0.054(4) 0.044(4)
C33 0.065(5) 0.082(5) 0.092(5) 0.066(4) 0.051(4) 0.048(4)
C44 0.084(5) 0.070(5) 0.108(5) 0.063(4) 0.053(5) 0.024(5)
C46 0.088(6) 0.072(5) 0.115(6) 0.061(5) 0.055(5) 0.023(5)
C6BA 0.092(6) 0.077(5) 0.118(6) 0.059(5) 0.053(5) 0.022(5)
C5BA 0.096(5) 0.075(5) 0.119(5) 0.061(5) 0.051(5) 0.022(5)
C37 0.092(5) 0.077(5) 0.115(5) 0.065(4) 0.056(4) 0.026(4)
C49 0.091(5) 0.074(5) 0.112(5) 0.062(5) 0.053(5) 0.023(5)
C50 0.078(4) 0.133(4) 0.089(4) 0.082(4) 0.050(4) 0.051(4)
C68 0.086(4) 0.141(4) 0.095(4) 0.082(4) 0.045(4) 0.049(4)
C82 0.087(4) 0.141(4) 0.094(4) 0.083(4) 0.045(4) 0.051(4)
C66 0.086(4) 0.143(4) 0.092(4) 0.084(4) 0.045(4) 0.052(4)
C84 0.084(5) 0.140(5) 0.096(5) 0.083(4) 0.046(4) 0.052(5)
C99 0.085(5) 0.139(5) 0.094(5) 0.082(4) 0.045(4) 0.053(5)
C56 0.083(5) 0.089(5) 0.091(5) 0.041(4) 0.059(4) 0.030(4)
C98 0.089(4) 0.092(5) 0.095(4) 0.041(4) 0.059(4) 0.031(4)
C5DA 0.093(5) 0.095(5) 0.100(5) 0.035(5) 0.059(5) 0.027(5)
C4DA 0.094(5) 0.094(5) 0.100(5) 0.028(5) 0.061(4) 0.027(5)
C53 0.091(5) 0.095(5) 0.096(5) 0.036(5) 0.060(5) 0.027(5)
C3DA 0.087(5) 0.098(5) 0.096(5) 0.043(5) 0.063(4) 0.030(5)
C60 0.094(5) 0.084(5) 0.135(5) 0.082(4) 0.085(4) 0.050(4)
C62 0.094(5) 0.087(5) 0.133(5) 0.076(4) 0.078(4) 0.047(4)
C57 0.095(5) 0.087(5) 0.136(5) 0.081(4) 0.081(4) 0.045(4)
C34 0.093(4) 0.086(4) 0.135(4) 0.080(4) 0.081(4) 0.049(4)
C35 0.095(5) 0.088(5) 0.137(5) 0.081(4) 0.078(4) 0.049(4)
C59 0.095(5) 0.087(5) 0.136(5) 0.081(4) 0.079(5) 0.048(4)
C65 0.083(4) 0.138(5) 0.097(4) 0.087(4) 0.049(4) 0.051(4)
C55 0.090(5) 0.145(5) 0.094(4) 0.088(4) 0.051(4) 0.049(5)
C89 0.093(5) 0.141(5) 0.095(5) 0.087(5) 0.048(5) 0.049(5)
C5CA 0.095(5) 0.145(5) 0.101(4) 0.085(4) 0.043(4) 0.048(4)
C9AA 0.089(4) 0.141(4) 0.098(4) 0.083(4) 0.044(4) 0.051(4)
C95 0.088(4) 0.140(5) 0.097(4) 0.084(4) 0.045(4) 0.052(4)
C69 0.099(4) 0.102(4) 0.137(4) 0.087(4) 0.086(4) 0.050(4)
C87 0.105(5) 0.106(5) 0.141(5) 0.086(4) 0.085(4) 0.047(4)
C83 0.106(5) 0.108(5) 0.141(5) 0.085(4) 0.086(4) 0.047(5)
C80 0.108(4) 0.109(4) 0.143(4) 0.084(4) 0.086(4) 0.045(4)
C91 0.108(4) 0.107(4) 0.144(4) 0.085(3) 0.085(3) 0.047(4)
C71 0.103(4) 0.103(4) 0.140(4) 0.088(4) 0.086(4) 0.049(4)
C72 0.069(4) 0.103(5) 0.099(4) 0.062(4) 0.055(4) 0.032(4)
C43 0.071(5) 0.100(5) 0.103(5) 0.059(4) 0.051(4) 0.031(4)
C1BA 0.072(5) 0.101(5) 0.106(5) 0.057(5) 0.049(4) 0.030(5)
C2BA 0.076(4) 0.101(4) 0.105(4) 0.056(4) 0.047(4) 0.027(4)
C92 0.075(5) 0.102(5) 0.106(5) 0.056(4) 0.048(4) 0.032(4)
C0BA 0.072(4) 0.102(5) 0.106(5) 0.058(4) 0.049(4) 0.032(4)
C75 0.070(4) 0.099(4) 0.111(4) 0.058(4) 0.050(4) 0.033(4)
C94 0.072(4) 0.105(4) 0.104(4) 0.059(4) 0.050(4) 0.030(4)
C2AA 0.073(4) 0.105(4) 0.106(4) 0.056(4) 0.050(3) 0.030(4)
C1AA 0.076(4) 0.108(4) 0.110(4) 0.054(4) 0.048(4) 0.025(4)
C2CA 0.078(5) 0.107(5) 0.112(5) 0.054(5) 0.048(5) 0.025(5)
C0AA 0.075(5) 0.106(5) 0.111(5) 0.052(5) 0.049(5) 0.029(5)
C78 0.095(5) 0.095(5) 0.090(5) 0.055(4) 0.047(5) 0.023(5)
C73 0.098(5) 0.089(5) 0.097(5) 0.058(4) 0.051(4) 0.024(4)
C58 0.102(5) 0.096(5) 0.096(5) 0.053(5) 0.048(5) 0.022(5)
C4BA 0.107(5) 0.100(5) 0.100(5) 0.049(4) 0.048(5) 0.024(5)
C3BA 0.098(5) 0.095(5) 0.096(4) 0.051(4) 0.052(4) 0.025(4)
C45 0.095(4) 0.093(4) 0.094(4) 0.049(4) 0.054(4) 0.027(4)
C4AA 0.108(5) 0.109(5) 0.145(5) 0.089(4) 0.084(4) 0.050(4)
C5AA 0.112(5) 0.108(5) 0.145(5) 0.087(4) 0.083(4) 0.047(4)
C5EA 0.116(5) 0.111(5) 0.147(5) 0.084(4) 0.083(5) 0.047(5)
C4EA 0.120(5) 0.114(5) 0.147(5) 0.086(4) 0.085(4) 0.042(4)
C3EA 0.118(5) 0.112(5) 0.148(5) 0.084(5) 0.083(5) 0.045(5)
C8BA 0.113(5) 0.108(5) 0.145(5) 0.087(4) 0.083(5) 0.049(5)
C8AA 0.087(5) 0.136(5) 0.089(4) 0.079(4) 0.047(4) 0.043(5)
C81 0.089(5) 0.145(5) 0.093(5) 0.079(5) 0.046(5) 0.046(5)
C9DA 0.090(5) 0.144(5) 0.092(5) 0.081(5) 0.047(5) 0.045(5)
C8DA 0.089(4) 0.145(5) 0.094(4) 0.081(4) 0.044(4) 0.047(4)
C7DA 0.088(5) 0.144(5) 0.095(5) 0.079(4) 0.046(4) 0.047(5)
C6DA 0.090(5) 0.144(5) 0.093(5) 0.082(4) 0.046(4) 0.044(5)
C25 0.066(4) 0.101(4) 0.094(4) 0.066(4) 0.045(4) 0.034(4)
C9BA 0.074(4) 0.106(4) 0.104(4) 0.061(4) 0.045(4) 0.030(4)
C0CA 0.076(4) 0.109(4) 0.104(4) 0.059(4) 0.045(4) 0.029(4)
C1CA 0.077(5) 0.113(5) 0.105(5) 0.057(4) 0.038(4) 0.033(4)
C3CA 0.075(4) 0.111(4) 0.105(4) 0.060(4) 0.040(4) 0.035(4)
C4CA 0.074(4) 0.108(4) 0.102(4) 0.060(4) 0.042(4) 0.037(4)
O7BA 0.112(2) 0.118(3) 0.153(2) 0.076(2) 0.095(2) 0.040(2)
C6CA 0.097(6) 0.156(6) 0.090(5) 0.082(5) 0.051(5) 0.051(5)
C7CA 0.097(6) 0.157(6) 0.094(5) 0.083(5) 0.054(5) 0.052(5)
C8CA 0.098(6) 0.157(6) 0.092(5) 0.084(5) 0.055(5) 0.051(5)
C9CA 0.102(5) 0.162(6) 0.092(5) 0.084(5) 0.058(5) 0.050(5)
C0DA 0.101(6) 0.160(6) 0.095(6) 0.084(5) 0.050(5) 0.049(6)
C1DA 0.100(6) 0.159(7) 0.093(6) 0.086(5) 0.052(5) 0.050(6)
O25 0.096(3) 0.157(3) 0.093(2) 0.091(2) 0.046(2) 0.046(2)
O18 0.093(2) 0.088(2) 0.137(2) 0.077(2) 0.072(2) 0.041(2)
O32 0.111(3) 0.083(3) 0.134(3) 0.058(2) 0.050(3) 0.016(2)
O39 0.123(3) 0.118(3) 0.152(2) 0.081(2) 0.085(2) 0.033(2)
C1EA 0.093(2) 0.088(2) 0.137(2) 0.077(2) 0.072(2) 0.041(2)
C2EA 0.123(3) 0.118(3) 0.152(2) 0.081(2) 0.085(2) 0.033(2)
C0EA 0.111(3) 0.083(3) 0.134(3) 0.058(2) 0.050(3) 0.016(2)
O15 0.065(2) 0.095(2) 0.112(2) 0.067(2) 0.059(2) 0.049(2)
O19 0.086(2) 0.095(3) 0.106(2) 0.040(2) 0.060(2) 0.046(2)
O28 0.081(3) 0.129(3) 0.109(3) 0.069(2) 0.033(2) 0.037(2)
O34 0.114(3) 0.174(3) 0.101(2) 0.080(2) 0.055(2) 0.053(3)
O36 0.11531(10) 0.07963(10) 0.11132(10) 0.01008(10) 0.06233(10) 0.02072(10)
O48 0.12969(10) 0.11992(10) 0.11924(10) 0.04535(10) 0.03713(10) 0.02016(10)
O54 0.093(3) 0.128(3) 0.128(3) 0.038(3) 0.038(3) 0.017(3)
O61 0.149(3) 0.132(3) 0.155(3) 0.079(3) 0.082(3) 0.030(3)
O23 0.09445(10) 0.09824(10) 0.10985(10) 0.03282(10) 0.03096(10) 0.01428(10)
O0AA 0.097(3) 0.158(3) 0.101(2) 0.079(2) 0.035(2) 0.048(3)
O31 0.094(3) 0.125(3) 0.114(3) 0.048(3) 0.037(2) 0.029(3)
O37 0.113(3) 0.165(3) 0.108(3) 0.062(3) 0.055(3) 0.038(3)
C40 0.081(3) 0.129(3) 0.109(3) 0.069(2) 0.033(2) 0.037(2)
C1FA 0.112(2) 0.118(3) 0.153(2) 0.076(2) 0.095(2) 0.040(2)
C0FA 0.097(3) 0.158(3) 0.101(2) 0.079(2) 0.035(2) 0.048(3)
C7BA 0.086(2) 0.095(3) 0.106(2) 0.040(2) 0.060(2) 0.046(2)
C9EA 0.114(3) 0.174(3) 0.101(2) 0.080(2) 0.055(2) 0.053(3)
C2FA 0.094(3) 0.125(3) 0.114(3) 0.048(3) 0.037(2) 0.029(3)
C3FA 0.093(3) 0.128(3) 0.128(3) 0.038(3) 0.038(3) 0.017(3)
C4FA 0.09445(10) 0.09824(10) 0.10985(10) 0.03282(10) 0.03096(10) 0.01428(10)
C28 0.065(2) 0.095(2) 0.112(2) 0.067(2) 0.059(2) 0.049(2)
C5FA 0.113(3) 0.165(3) 0.108(3) 0.062(3) 0.055(3) 0.038(3)
C54 0.11531(10) 0.07963(10) 0.11132(10) 0.01008(10) 0.06233(10) 0.02072(10)
C6FA 0.149(3) 0.132(3) 0.155(3) 0.079(3) 0.082(3) 0.030(3)
C41 0.096(3) 0.157(3) 0.093(2) 0.091(2) 0.046(2) 0.046(2)
O1AA 0.115(3) 0.157(3) 0.121(3) 0.072(2) 0.035(3) 0.046(3)
C8EA 0.115(3) 0.157(3) 0.121(3) 0.072(2) 0.035(3) 0.046(3)
C7FA 0.12969(10) 0.11992(10) 0.11924(10) 0.04535(10) 0.03713(10) 0.02016(10)

loop_
_atom_type_symbol
_atom_type_description
_atom_type_scat_dispersion_real
_atom_type_scat_dispersion_imag
_atom_type_scat_source
C C 0.0181 0.0091 'International Tables Vol C Tables 4.2.6.8 and 6.1.1.4'
H H 0.0000 0.0000 'International Tables Vol C Tables 4.2.6.8 and 6.1.1.4'
Au Au -4.4197 7.2980 'International Tables Vol C Tables 4.2.6.8 and 6.1.1.4'
Cu Cu -1.9646 0.5888 'International Tables Vol C Tables 4.2.6.8 and 6.1.1.4'
O O 0.0492 0.0322 'International Tables Vol C Tables 4.2.6.8 and 6.1.1.4'
S S 0.3331 0.5567 'International Tables Vol C Tables 4.2.6.8 and 6.1.1.4'

loop_
_geom_angle_atom_site_label_1
_geom_angle_atom_site_label_2
_geom_angle_atom_site_label_3
_geom_angle
_geom_angle_site_symmetry_1
_geom_angle_site_symmetry_3
_geom_angle_publ_flag
Au3 Au2 Au1 59.01(3) . . ?
Au3 Au2 Au4 107.11(3) . 2_666 ?
Au3 Au2 Au5 60.02(3) . . ?
Au3 Au2 Cu14 61.52(5) . . ?
Au3 Au2 Cu16 111.39(6) . . ?
Au3 Au2 Au16 111.39(6) . . ?
Au3 Au2 Au14 61.52(5) . . ?
Au6 Au2 Au3 108.69(3) . . ?
Au6 Au2 Au1 107.54(3) . . ?
Au6 Au2 Au4 60.15(3) . 2_666 ?
Au6 Au2 Au5 61.18(3) . . ?
Au6 Au2 Cu14 168.53(5) . . ?
Au6 Au2 Cu16 62.90(5) . . ?
Au6 Au2 Au16 62.90(5) . . ?
Au6 Au2 Au14 168.53(5) . . ?
Au1 Au2 Cu16 164.97(5) . . ?
Au1 Au2 Au16 164.97(5) . . ?
Au4 Au2 Au1 59.32(3) 2_666 . ?
Au4 Au2 Cu16 118.42(5) 2_666 . ?
Au4 Au2 Au16 118.42(5) 2_666 . ?
Au5 Au2 Au1 107.20(3) . . ?
Au5 Au2 Au4 108.63(3) . 2_666 ?
Au5 Au2 Cu16 58.43(5) . . ?
Au5 Au2 Au16 58.43(5) . . ?
Cu11 Au2 Au3 110.56(5) . . ?
Cu11 Au2 Au6 114.12(6) . . ?
Cu11 Au2 Au1 57.42(4) . . ?
Cu11 Au2 Au5 163.13(5) . . ?
Cu11 Au2 Cu0H 130.82(8) . . ?
Cu14 Au2 Au1 62.88(5) . . ?
Cu14 Au2 Au5 114.06(6) . . ?
Cu0H Au2 Au3 59.05(6) . . ?
Cu0H Au2 Au6 114.50(7) . . ?
Cu0H Au2 Au1 112.76(6) . . ?
Cu0H Au2 Au4 164.12(7) . 2_666 ?
Cu0H Au2 Au5 58.79(6) . . ?
Cu0H Au2 Cu14 66.81(8) . . ?
Cu0H Au2 Cu16 65.18(7) . . ?
Cu0H Au2 Au16 65.18(7) . . ?
Cu0H Au2 Au14 66.81(8) . . ?
Au11 Au2 Au3 110.56(5) . . ?
Au11 Au2 Au6 114.12(6) . . ?
Au11 Au2 Au1 57.42(4) . . ?
Au11 Au2 Au5 163.13(5) . . ?
Au11 Au2 Cu0H 130.82(8) . . ?
Au14 Au2 Au1 62.88(5) . . ?
Au14 Au2 Au5 114.06(6) . . ?
Au2 Au3 Au6 108.49(4) . 2_666 ?
Au2 Au3 Au4 107.11(3) . . ?
Au2 Au3 Au5 60.26(3) . . ?
Au2 Au3 Cu14 59.29(5) . . ?
Au2 Au3 Au14 59.29(5) . . ?
Au6 Au3 Au4 59.45(3) 2_666 . ?
Au6 Au3 Cu14 118.19(5) 2_666 . ?
Au6 Au3 Au14 118.19(5) 2_666 . ?
Au1 Au3 Au2 61.27(3) . . ?
Au1 Au3 Au6 60.16(3) . 2_666 ?
Au1 Au3 Au4 107.84(4) . . ?
Au1 Au3 Au5 109.19(4) . . ?
Au1 Au3 Cu14 62.87(5) . . ?
Au1 Au3 Au14 62.87(5) . . ?
Au4 Au3 Cu14 165.69(6) . . ?
Au4 Au3 Au14 165.69(6) . . ?
Au5 Au3 Au6 107.10(4) . 2_666 ?
Au5 Au3 Au4 58.77(3) . . ?
Au5 Au3 Cu14 112.34(5) . . ?
Au5 Au3 Au14 112.34(5) . . ?
Cu13 Au3 Au2 163.11(6) . . ?
Cu13 Au3 Au1 115.13(6) . . ?
Cu13 Au3 Au4 57.07(5) . . ?
Cu13 Au3 Au5 109.51(5) . . ?
Cu13 Au3 Cu0H 129.07(9) . . ?
Cu15 Au3 Au2 113.79(5) . . ?
Cu15 Au3 Au1 168.79(7) . . ?
Cu15 Au3 Au4 62.97(6) . . ?
Cu15 Au3 Au5 61.08(5) . . ?
Cu0H Au3 Au2 59.56(7) . . ?
Cu0H Au3 Au6 164.42(7) . 2_666 ?
Cu0H Au3 Au1 115.26(7) . . ?
Cu0H Au3 Au4 112.29(7) . . ?
Cu0H Au3 Au5 59.04(6) . . ?
Cu0H Au3 Cu14 66.12(7) . . ?
Cu0H Au3 Cu15 65.76(8) . . ?
Cu0H Au3 Au15 65.76(8) . . ?
Cu0H Au3 Au14 66.12(7) . . ?
Au13 Au3 Au2 163.11(6) . . ?
Au13 Au3 Au1 115.13(6) . . ?
Au13 Au3 Au4 57.07(5) . . ?
Au13 Au3 Au5 109.51(5) . . ?
Au13 Au3 Cu0H 129.07(9) . . ?
Au15 Au3 Au2 113.79(5) . . ?
Au15 Au3 Au1 168.79(7) . . ?
Au15 Au3 Au4 62.97(6) . . ?
Au15 Au3 Au5 61.08(5) . . ?
Au2 Au6 Au3 109.45(3) . 2_666 ?
Au2 Au6 Au1 108.68(3) . 2_666 ?
Au2 Au6 Au4 60.87(3) . 2_666 ?
Au2 Au6 Au5 60.02(3) . . ?
Au2 Au6 Cu16 59.65(5) . . ?
Au2 Au6 Cu7 62.96(6) . . ?
Au2 Au6 Au16 59.65(5) . . ?
Au3 Au6 Au5 107.65(3) 2_666 . ?
Au3 Au6 Cu16 163.77(5) 2_666 . ?
Au3 Au6 Cu7 110.39(7) 2_666 . ?
Au3 Au6 Au16 163.77(5) 2_666 . ?
Au1 Au6 Au3 59.12(3) 2_666 2_666 ?
Au1 Au6 Au4 108.02(3) 2_666 2_666 ?
Au1 Au6 Au5 60.15(3) 2_666 . ?
Au1 Au6 Cu16 110.89(6) 2_666 . ?
Au1 Au6 Cu7 165.02(6) 2_666 . ?
Au1 Au6 Au16 110.89(6) 2_666 . ?
Au4 Au6 Au3 60.72(3) 2_666 2_666 ?
Au4 Au6 Au5 108.29(3) 2_666 . ?
Au4 Au6 Cu16 116.11(5) 2_666 . ?
Au4 Au6 Cu7 57.30(6) 2_666 . ?
Au4 Au6 Au16 116.11(5) 2_666 . ?
Au5 Au6 Cu16 57.05(5) . . ?
Au5 Au6 Au16 57.05(5) . . ?
Cu12 Au6 Au2 111.78(6) . . ?
Cu12 Au6 Au3 114.07(5) . 2_666 ?
Cu12 Au6 Au1 60.10(4) . 2_666 ?
Cu12 Au6 Au4 164.71(5) . 2_666 ?
Cu12 Au6 Au5 58.22(5) . . ?
Cu12 Au6 Cu13 134.61(7) . 2_666 ?
Cu12 Au6 Cu7 133.63(8) . . ?
Cu12 Au6 Cu8 67.53(10) . 2_666 ?
Cu13 Au6 Au2 112.71(5) 2_666 . ?
Cu13 Au6 Au5 161.94(5) 2_666 . ?
Cu13 Au6 Cu7 64.03(8) 2_666 . ?
Cu7 Au6 Au5 118.80(7) . . ?
Cu7 Au6 Cu16 76.50(8) . . ?
Cu7 Au6 Au16 76.50(8) . . ?
Cu8 Au6 Au2 169.88(7) 2_666 . ?
Cu8 Au6 Au3 63.36(7) 2_666 2_666 ?
Cu8 Au6 Au1 61.83(8) 2_666 2_666 ?
Cu8 Au6 Au4 117.09(9) 2_666 2_666 ?
Cu8 Au6 Au5 114.05(9) 2_666 . ?
Cu8 Au6 Cu13 70.26(10) 2_666 2_666 ?
Cu8 Au6 Cu16 125.52(9) 2_666 . ?
Cu8 Au6 Cu7 125.36(10) 2_666 . ?
Cu8 Au6 Au16 125.52(9) 2_666 . ?
Au12 Au6 Au2 111.78(6) . . ?
Au12 Au6 Au5 58.22(5) . . ?
Au12 Au6 Cu7 133.63(8) . . ?
Au2 Au1 Cu14 57.89(4) . . ?
Au2 Au1 Au14 57.89(4) . . ?
Au3 Au1 Au2 59.72(3) . . ?
Au3 Au1 Au6 60.71(3) . 2_666 ?
Au3 Au1 Au4 108.37(3) . 2_666 ?
Au3 Au1 Au5 109.27(3) . 2_666 ?
Au3 Au1 Cu14 59.99(5) . . ?
Au3 Au1 Cu8 62.40(8) . . ?
Au3 Au1 Au14 59.99(5) . . ?
Au6 Au1 Au2 107.71(3) 2_666 . ?
Au6 Au1 Au4 107.51(3) 2_666 2_666 ?
Au6 Au1 Au5 60.60(3) 2_666 2_666 ?
Au6 Au1 Cu14 116.07(6) 2_666 . ?
Au6 Au1 Cu8 57.49(6) 2_666 . ?
Au6 Au1 Au14 116.07(6) 2_666 . ?
Au4 Au1 Au2 60.17(3) 2_666 . ?
Au4 Au1 Au5 58.93(3) 2_666 2_666 ?
Au4 Au1 Cu14 111.61(5) 2_666 . ?
Au4 Au1 Cu8 164.53(7) 2_666 . ?
Au4 Au1 Au14 111.61(5) 2_666 . ?
Au5 Au1 Au2 107.44(3) 2_666 . ?
Au5 Au1 Cu14 164.37(5) 2_666 . ?
Au5 Au1 Cu8 110.70(7) 2_666 . ?
Au5 Au1 Au14 164.37(5) 2_666 . ?
Cu11 Au1 Au2 58.76(4) . . ?
Cu11 Au1 Au3 112.39(5) . . ?
Cu11 Au1 Cu8 134.33(8) . . ?
Cu12 Au1 Au2 161.79(5) 2_666 . ?
Cu12 Au1 Au3 112.87(6) 2_666 . ?
Cu12 Au1 Au6 57.18(5) 2_666 2_666 ?
Cu12 Au1 Au4 111.94(6) 2_666 2_666 ?
Cu12 Au1 Au5 57.50(5) 2_666 2_666 ?
Cu12 Au1 Cu8 64.69(9) 2_666 . ?
Cu9 Au1 Au2 114.82(7) 2_666 . ?
Cu9 Au1 Au3 169.74(7) 2_666 . ?
Cu9 Au1 Au6 116.48(7) 2_666 2_666 ?
Cu9 Au1 Au4 62.28(7) 2_666 2_666 ?
Cu9 Au1 Au5 62.93(7) 2_666 2_666 ?
Cu9 Au1 Cu12 69.47(8) 2_666 2_666 ?
Cu9 Au1 Cu14 125.99(8) 2_666 . ?
Cu9 Au1 Cu8 125.60(10) 2_666 . ?
Cu9 Au1 Au14 125.99(8) 2_666 . ?
Cu8 Au1 Au2 118.00(8) . . ?
Cu8 Au1 Cu14 75.54(8) . . ?
Cu8 Au1 Au14 75.54(8) . . ?
Au11 Au1 Au2 58.76(4) . . ?
Au11 Au1 Au3 112.39(5) . . ?
Au11 Au1 Cu8 134.33(8) . . ?
Au2 Au4 Au3 107.24(4) 2_666 . ?
Au2 Au4 Cu15 163.42(6) 2_666 . ?
Au2 Au4 Cu9 110.90(8) 2_666 . ?
Au2 Au4 Au15 163.42(6) 2_666 . ?
Au3 Au4 Cu15 57.16(5) . . ?
Au3 Au4 Cu9 117.78(7) . . ?
Au3 Au4 Au15 57.16(5) . . ?
Au6 Au4 Au2 58.98(3) 2_666 2_666 ?
Au6 Au4 Au3 59.83(3) 2_666 . ?
Au6 Au4 Cu15 110.80(5) 2_666 . ?
Au6 Au4 Cu9 164.34(8) 2_666 . ?
Au6 Au4 Au15 110.80(5) 2_666 . ?
Au1 Au4 Au2 60.51(3) 2_666 2_666 ?
Au1 Au4 Au3 107.98(3) 2_666 . ?
Au1 Au4 Au6 107.56(4) 2_666 2_666 ?
Au1 Au4 Cu15 116.11(5) 2_666 . ?
Au1 Au4 Cu9 57.40(7) 2_666 . ?
Au1 Au4 Au15 116.11(5) 2_666 . ?
Au5 Au4 Au2 109.35(4) . 2_666 ?
Au5 Au4 Au3 59.88(3) . . ?
Au5 Au4 Au6 108.30(3) . 2_666 ?
Au5 Au4 Au1 61.00(3) . 2_666 ?
Au5 Au4 Cu15 59.41(5) . . ?
Au5 Au4 Cu9 61.96(6) . . ?
Au5 Au4 Au15 59.41(5) . . ?
Cu11 Au4 Au3 162.62(6) 2_666 . ?
Cu11 Au4 Au5 113.29(5) 2_666 . ?
Cu11 Au4 Cu9 64.82(7) 2_666 . ?
Cu13 Au4 Au3 58.13(5) . . ?
Cu13 Au4 Au5 111.43(5) . . ?
Cu13 Au4 Cu9 133.47(10) . . ?
Cu7 Au4 Au2 63.88(7) 2_666 2_666 ?
Cu7 Au4 Au3 113.51(6) 2_666 . ?
Cu7 Au4 Au6 61.83(7) 2_666 2_666 ?
Cu7 Au4 Au1 117.60(7) 2_666 2_666 ?
Cu7 Au4 Au5 169.74(8) 2_666 . ?
Cu7 Au4 Cu11 70.56(7) 2_666 2_666 ?
Cu7 Au4 Cu15 125.15(8) 2_666 . ?
Cu7 Au4 Cu9 126.89(9) 2_666 . ?
Cu7 Au4 Au15 125.15(8) 2_666 . ?
Cu9 Au4 Cu15 75.80(8) . . ?
Cu9 Au4 Au15 75.80(8) . . ?
Au13 Au4 Au3 58.13(5) . . ?
Au13 Au4 Au5 111.43(5) . . ?
Au13 Au4 Cu9 133.47(10) . . ?
Au2 Au5 Au6 58.80(3) . . ?
Au2 Au5 Au1 106.97(4) . 2_666 ?
Au2 Au5 Cu15 111.32(6) . . ?
Au2 Au5 Au15 111.32(6) . . ?
Au3 Au5 Au2 59.72(3) . . ?
Au3 Au5 Au6 106.57(4) . . ?
Au3 Au5 Au1 108.41(3) . 2_666 ?
Au3 Au5 Cu15 58.76(5) . . ?
Au3 Au5 Au15 58.76(5) . . ?
Au1 Au5 Au6 59.25(3) 2_666 . ?
Au4 Au5 Au2 108.73(3) . . ?
Au4 Au5 Au3 61.35(3) . . ?
Au4 Au5 Au6 107.34(4) . . ?
Au4 Au5 Au1 60.07(3) . 2_666 ?
Au4 Au5 Cu15 63.08(6) . . ?
Au4 Au5 Au15 63.08(6) . . ?
Cu12 Au5 Au2 109.90(6) . . ?
Cu12 Au5 Au3 162.76(6) . . ?
Cu12 Au5 Au6 57.32(5) . . ?
Cu12 Au5 Au1 59.47(5) . 2_666 ?
Cu12 Au5 Au4 114.78(5) . . ?
Cu12 Au5 Cu0H 129.95(7) . . ?
Cu16 Au5 Au2 61.34(5) . . ?
Cu16 Au5 Au3 113.67(5) . . ?
Cu16 Au5 Au6 63.08(5) . . ?
Cu16 Au5 Au4 168.46(6) . . ?
Cu15 Au5 Au6 164.71(6) . . ?
Cu0H Au5 Au2 59.42(7) . . ?
Cu0H Au5 Au3 59.15(6) . . ?
Cu0H Au5 Au6 112.91(7) . . ?
Cu0H Au5 Au1 164.39(7) . 2_666 ?
Cu0H Au5 Au4 114.71(6) . . ?
Cu0H Au5 Cu16 66.55(7) . . ?
Cu0H Au5 Cu15 64.91(8) . . ?
Cu0H Au5 Au16 66.55(7) . . ?
Cu0H Au5 Au15 64.91(8) . . ?
Au12 Au5 Au2 109.90(6) . . ?
Au12 Au5 Au3 162.76(6) . . ?
Au12 Au5 Au6 57.32(5) . . ?
Au12 Au5 Au4 114.78(5) . . ?
Au12 Au5 Cu0H 129.95(7) . . ?
Au16 Au5 Au2 61.34(5) . . ?
Au16 Au5 Au3 113.67(5) . . ?
Au16 Au5 Au6 63.08(5) . . ?
Au16 Au5 Au4 168.46(6) . . ?
Au15 Au5 Au6 164.71(6) . . ?
Cu2 Au7 Cu1 85.87(9) . . ?
S2 Au7 Cu2 49.21(14) . . ?
S2 Au7 Cu1 135.04(15) . . ?
S1 Au7 Cu2 134.74(16) . . ?
S1 Au7 Cu1 48.91(16) . . ?
S1 Au7 S2 176.0(2) . . ?
Cu5 Au9 Cu6 85.51(10) . . ?
S15 Au9 Cu5 50.39(16) . . ?
S15 Au9 Cu6 135.88(15) . . ?
S14 Au9 Cu5 133.15(18) . . ?
S14 Au9 Cu6 47.69(17) . . ?
S14 Au9 S15 176.4(2) . . ?
Cu4 Au8 Cu3 84.96(10) . . ?
S8 Au8 Cu4 49.4(2) . . ?
S8 Au8 Cu3 134.3(2) . . ?
S8 Au8 S7 176.2(3) . . ?
S7 Au8 Cu4 134.4(2) . . ?
S7 Au8 Cu3 49.5(2) . . ?
Au2 Cu11 Au4 62.85(5) . 2_666 ?
Au2 Cu11 Cu9 110.49(8) . 2_666 ?
Au2 Cu11 Cu2 78.27(8) . . ?
Au1 Cu11 Au2 63.82(5) . . ?
Au1 Cu11 Au4 62.74(4) . 2_666 ?
Au1 Cu11 Cu9 57.11(7) . 2_666 ?
Au1 Cu11 Cu2 122.82(10) . . ?
Au4 Cu11 Cu9 59.79(7) 2_666 2_666 ?
Au4 Cu11 Cu2 133.00(8) 2_666 . ?
Cu2 Cu11 Cu9 166.94(10) . 2_666 ?
S4 Cu11 Au2 86.34(15) . . ?
S4 Cu11 Au1 149.92(16) . . ?
S4 Cu11 Au4 101.43(13) . 2_666 ?
S4 Cu11 Cu9 139.51(18) . 2_666 ?
S4 Cu11 Cu2 48.13(15) . . ?
S4 Cu11 S3 127.6(2) . . ?
S3 Cu11 Au2 145.24(18) . . ?
S3 Cu11 Au1 82.48(15) . . ?
S3 Cu11 Au4 110.20(16) . 2_666 ?
S3 Cu11 Cu9 50.53(16) . 2_666 ?
S3 Cu11 Cu2 116.81(17) . . ?
Au6 Cu12 Au1 62.72(5) . 2_666 ?
Au6 Cu12 Au5 64.46(5) . . ?
Au6 Cu12 Cu5 125.17(9) . . ?
Au6 Cu12 Cu8 57.20(8) . 2_666 ?
Au1 Cu12 Cu5 134.03(10) 2_666 . ?
Au1 Cu12 Cu8 59.28(7) 2_666 2_666 ?
Au5 Cu12 Au1 63.03(4) . 2_666 ?
Au5 Cu12 Cu5 79.94(8) . . ?
Au5 Cu12 Cu8 110.75(9) . 2_666 ?
Cu8 Cu12 Cu5 166.69(11) 2_666 . ?
S13 Cu12 Au6 82.57(17) . . ?
S13 Cu12 Au1 110.52(17) . 2_666 ?
S13 Cu12 Au5 145.86(18) . . ?
S13 Cu12 Cu5 115.37(17) . . ?
S13 Cu12 Cu8 51.35(16) . 2_666 ?
S12 Cu12 Au6 152.32(16) . . ?
S12 Cu12 Au1 102.04(14) . 2_666 ?
S12 Cu12 Au5 88.22(15) . . ?
S12 Cu12 Cu5 47.86(15) . . ?
S12 Cu12 Cu8 137.33(17) . 2_666 ?
S12 Cu12 S13 125.1(2) . . ?
Au2 Cu14 Au3 59.20(5) . . ?
Au2 Cu14 Au1 59.23(5) . . ?
Au2 Cu14 Cu0H 55.77(7) . . ?
Au2 Cu14 Cu1 117.44(11) . . ?
Au3 Cu14 Au1 57.14(5) . . ?
Au3 Cu14 Cu0H 54.90(7) . . ?
Au3 Cu14 Cu1 128.50(10) . . ?
Au1 Cu14 Cu0H 101.78(9) . . ?
Au1 Cu14 Cu1 76.99(9) . . ?
Cu1 Cu14 Cu0H 171.15(12) . . ?
S18 Cu14 Au2 75.47(13) . . ?
S18 Cu14 Au3 105.55(15) . . ?
S18 Cu14 Au1 134.32(15) . . ?
S18 Cu14 Cu0H 50.92(14) . . ?
S18 Cu14 Cu1 123.97(16) . . ?
S5 Cu14 Au2 132.34(17) . . ?
S5 Cu14 Au3 92.28(15) . . ?
S5 Cu14 Au1 73.34(16) . . ?
S5 Cu14 Cu0H 138.6(2) . . ?
S5 Cu14 Cu1 49.7(2) . . ?
S5 Cu14 S18 152.2(2) . . ?
Au3 Cu13 Au6 62.83(5) . 2_666 ?
Au3 Cu13 Cu7 111.12(9) . 2_666 ?
Au3 Cu13 Cu3 80.40(8) . . ?
Au6 Cu13 Cu7 59.56(8) 2_666 2_666 ?
Au6 Cu13 Cu3 134.17(10) 2_666 . ?
Au4 Cu13 Au3 64.79(5) . . ?
Au4 Cu13 Au6 62.94(5) . 2_666 ?
Au4 Cu13 Cu7 57.51(7) . 2_666 ?
Au4 Cu13 Cu3 125.63(9) . . ?
Cu7 Cu13 Cu3 166.25(12) 2_666 . ?
S9 Cu13 Au3 146.59(14) . . ?
S9 Cu13 Au6 110.87(17) . 2_666 ?
S9 Cu13 Au4 82.91(13) . . ?
S9 Cu13 Cu7 51.41(16) . 2_666 ?
S9 Cu13 Cu3 114.83(18) . . ?
S6 Cu13 Au3 87.05(15) . . ?
S6 Cu13 Au6 101.2(2) . 2_666 ?
S6 Cu13 Au4 151.47(17) . . ?
S6 Cu13 Cu7 137.2(2) . 2_666 ?
S6 Cu13 Cu3 47.8(2) . . ?
S6 Cu13 S9 125.6(2) . . ?
Au2 Cu16 Au6 57.46(5) . . ?
Au2 Cu16 Cu0H 55.88(7) . . ?
Au2 Cu16 Cu6 128.36(12) . . ?
Au6 Cu16 Cu0H 102.80(8) . . ?
Au6 Cu16 Cu6 77.25(9) . . ?
Au5 Cu16 Au2 60.23(5) . . ?
Au5 Cu16 Au6 59.87(5) . . ?
Au5 Cu16 Cu0H 56.24(7) . . ?
Au5 Cu16 Cu6 118.41(9) . . ?
Cu6 Cu16 Cu0H 171.99(13) . . ?
S17 Cu16 Au2 107.92(14) . . ?
S17 Cu16 Au6 136.57(15) . . ?
S17 Cu16 Au5 77.22(14) . . ?
S17 Cu16 Cu0H 52.20(14) . . ?
S17 Cu16 Cu6 122.48(17) . . ?
S16 Cu16 Au2 91.31(15) . . ?
S16 Cu16 Au6 73.37(14) . . ?
S16 Cu16 Au5 132.94(16) . . ?
S16 Cu16 Cu0H 138.14(16) . . ?
S16 Cu16 Cu6 49.74(15) . . ?
S16 Cu16 S17 149.8(2) . . ?
Au3 Cu15 Au4 59.87(6) . . ?
Au3 Cu15 Au5 60.16(6) . . ?
Au3 Cu15 Cu0H 56.60(8) . . ?
Au3 Cu15 Cu4 118.40(11) . . ?
Au4 Cu15 Cu0H 103.10(11) . . ?
Au4 Cu15 Cu4 77.14(10) . . ?
Au5 Cu15 Au4 57.51(6) . . ?
Au5 Cu15 Cu0H 55.91(8) . . ?
Au5 Cu15 Cu4 128.31(12) . . ?
Cu4 Cu15 Cu0H 172.30(12) . . ?
S11 Cu15 Au3 133.1(2) . . ?
S11 Cu15 Au4 73.61(19) . . ?
S11 Cu15 Au5 90.80(18) . . ?
S11 Cu15 Cu0H 137.07(17) . . ?
S11 Cu15 Cu4 50.54(16) . . ?
S11 Cu15 S10 150.0(3) . . ?
S10 Cu15 Au3 76.93(18) . . ?
S10 Cu15 Au4 136.3(2) . . ?
S10 Cu15 Au5 107.82(17) . . ?
S10 Cu15 Cu0H 52.14(16) . . ?
S10 Cu15 Cu4 122.55(18) . . ?
Au2 Cu7 Cu13 102.50(9) . 2_666 ?
Au2 Cu7 Au11 52.84(6) . . ?
Au6 Cu7 Au2 57.53(6) . . ?
Au6 Cu7 Cu13 56.40(7) . 2_666 ?
Au6 Cu7 Au11 100.67(8) . . ?
Au4 Cu7 Au2 60.10(6) 2_666 . ?
Au4 Cu7 Au6 60.86(6) 2_666 . ?
Au4 Cu7 Cu13 55.35(6) 2_666 2_666 ?
Au4 Cu7 Au11 54.95(6) 2_666 . ?
S4 Cu7 Au2 80.32(15) . . ?
S4 Cu7 Au6 137.85(17) . . ?
S4 Cu7 Au4 100.54(15) . 2_666 ?
S4 Cu7 Cu13 145.68(19) . 2_666 ?
S4 Cu7 S9 107.4(2) . 2_666 ?
S4 Cu7 Au11 46.37(12) . . ?
S9 Cu7 Au2 140.53(15) 2_666 . ?
S9 Cu7 Au6 106.07(15) 2_666 . ?
S9 Cu7 Au4 80.46(14) 2_666 2_666 ?
S9 Cu7 Cu13 49.77(13) 2_666 2_666 ?
S9 Cu7 Au11 104.19(16) 2_666 . ?
S16 Cu7 Au2 87.74(17) . . ?
S16 Cu7 Au6 74.42(15) . . ?
S16 Cu7 Au4 133.95(18) . 2_666 ?
S16 Cu7 Cu13 108.59(16) . 2_666 ?
S16 Cu7 S4 105.7(2) . . ?
S16 Cu7 S9 124.7(2) . 2_666 ?
S16 Cu7 Au11 130.55(18) . . ?
Au2 Cu0H Cu14 57.42(7) . . ?
Au2 Cu0H Cu16 58.94(8) . . ?
Au2 Cu0H Cu15 108.68(11) . . ?
Au2 Cu0H Au16 58.94(8) . . ?
Au2 Cu0H Au15 108.68(11) . . ?
Au2 Cu0H Au14 57.42(7) . . ?
Au3 Cu0H Au2 61.38(7) . . ?
Au3 Cu0H Cu14 58.98(7) . . ?
Au3 Cu0H Cu16 108.28(11) . . ?
Au3 Cu0H Cu15 57.64(7) . . ?
Au3 Cu0H Au16 108.28(11) . . ?
Au3 Cu0H Au15 57.64(7) . . ?
Au3 Cu0H Au14 58.98(7) . . ?
Au5 Cu0H Au2 61.79(7) . . ?
Au5 Cu0H Au3 61.81(7) . . ?
Au5 Cu0H Cu14 108.86(11) . . ?
Au5 Cu0H Cu16 57.21(7) . . ?
Au5 Cu0H Cu15 59.18(8) . . ?
Au5 Cu0H Au16 57.21(7) . . ?
Au5 Cu0H Au15 59.18(8) . . ?
Au5 Cu0H Au14 108.86(11) . . ?
S18 Cu0H Au2 74.84(16) . . ?
S18 Cu0H Au3 106.43(16) . . ?
S18 Cu0H Au5 135.51(19) . . ?
S18 Cu0H Cu14 47.73(13) . . ?
S18 Cu0H Cu16 92.90(15) . . ?
S18 Cu0H Cu15 153.86(16) . . ?
S18 Cu0H S17 110.1(2) . . ?
S18 Cu0H S10 110.2(2) . . ?
S18 Cu0H Au16 92.90(15) . . ?
S18 Cu0H Au15 153.86(16) . . ?
S18 Cu0H Au14 47.73(13) . . ?
S17 Cu0H Au2 106.64(17) . . ?
S17 Cu0H Au3 136.42(17) . . ?
S17 Cu0H Au5 75.52(15) . . ?
S17 Cu0H Cu14 153.15(18) . . ?
S17 Cu0H Cu16 47.86(15) . . ?
S17 Cu0H Cu15 93.94(16) . . ?
S17 Cu0H Au16 47.86(15) . . ?
S17 Cu0H Au15 93.94(16) . . ?
S17 Cu0H Au14 153.15(18) . . ?
S10 Cu0H Au2 135.9(2) . . ?
S10 Cu0H Au3 75.78(18) . . ?
S10 Cu0H Au5 107.7(2) . . ?
S10 Cu0H Cu14 92.63(17) . . ?
S10 Cu0H Cu16 154.6(2) . . ?
S10 Cu0H Cu15 48.70(18) . . ?
S10 Cu0H S17 111.6(2) . . ?
S10 Cu0H Au16 154.6(2) . . ?
S10 Cu0H Au15 48.70(18) . . ?
S10 Cu0H Au14 92.63(17) . . ?
Au1 Cu9 Au4 60.32(7) 2_666 . ?
Au1 Cu9 Au5 60.40(7) 2_666 . ?
Au1 Cu9 Cu11 55.38(7) 2_666 2_666 ?
Au1 Cu9 Au12 55.51(7) 2_666 . ?
Au4 Cu9 Au5 57.57(6) . . ?
Au4 Cu9 Cu11 55.39(6) . 2_666 ?
Au4 Cu9 Au12 100.56(10) . . ?
Au5 Cu9 Cu11 102.32(10) . 2_666 ?
Au5 Cu9 Au12 52.82(6) . . ?
S11 Cu9 Au1 133.47(19) . 2_666 ?
S11 Cu9 Au4 74.27(16) . . ?
S11 Cu9 Au5 87.82(18) . . ?
S11 Cu9 Cu11 106.95(17) . 2_666 ?
S11 Cu9 S3 122.8(3) . 2_666 ?
S11 Cu9 S12 107.3(3) . . ?
S11 Cu9 Au12 130.9(2) . . ?
S3 Cu9 Au1 80.2(2) 2_666 2_666 ?
S3 Cu9 Au4 103.97(17) 2_666 . ?
S3 Cu9 Au5 140.6(2) 2_666 . ?
S3 Cu9 Cu11 48.70(15) 2_666 2_666 ?
S3 Cu9 Au12 106.0(2) 2_666 . ?
S12 Cu9 Au1 101.4(2) . 2_666 ?
S12 Cu9 Au4 139.88(18) . . ?
S12 Cu9 Au5 82.31(16) . . ?
S12 Cu9 Cu11 145.6(2) . 2_666 ?
S12 Cu9 S3 107.5(2) . 2_666 ?
S12 Cu9 Au12 47.07(18) . . ?
Au7 Cu2 Cu11 95.49(9) . . ?
Au7 Cu2 Au11 95.49(9) . . ?
Au7 Cu2 Au14 80.68(8) . . ?
S4 Cu2 Au7 122.26(19) . . ?
S4 Cu2 Cu11 49.17(13) . . ?
S4 Cu2 S18 124.5(2) . . ?
S4 Cu2 S2 127.3(2) . . ?
S4 Cu2 Au11 49.17(13) . . ?
S4 Cu2 Au14 105.43(16) . . ?
S18 Cu2 Au7 101.77(16) . . ?
S18 Cu2 Cu11 99.04(15) . . ?
S18 Cu2 Au11 99.04(15) . . ?
S18 Cu2 Au14 47.03(13) . . ?
S2 Cu2 Au7 50.96(16) . . ?
S2 Cu2 Cu11 141.2(2) . . ?
S2 Cu2 S18 105.9(2) . . ?
S2 Cu2 Au11 141.2(2) . . ?
S2 Cu2 Au14 120.84(19) . . ?
Au9 Cu5 Cu12 96.75(12) . . ?
Au9 Cu5 Au12 96.75(12) . . ?
Au9 Cu5 Au16 81.19(10) . . ?
S17 Cu5 Au9 99.85(16) . . ?
S17 Cu5 Cu12 96.38(18) . . ?
S17 Cu5 Au12 96.38(18) . . ?
S17 Cu5 Au16 45.74(16) . . ?
S12 Cu5 Au9 123.2(2) . . ?
S12 Cu5 Cu12 48.8(2) . . ?
S12 Cu5 S17 123.8(2) . . ?
S12 Cu5 S15 129.3(3) . . ?
S12 Cu5 Au12 48.8(2) . . ?
S12 Cu5 Au16 103.3(2) . . ?
S15 Cu5 Au9 51.7(2) . . ?
S15 Cu5 Cu12 144.0(3) . . ?
S15 Cu5 S17 105.0(2) . . ?
S15 Cu5 Au12 144.0(3) . . ?
S15 Cu5 Au16 121.8(2) . . ?
Au8 Cu4 Au13 93.51(10) . . ?
Cu15 Cu4 Au8 83.56(11) . . ?
S9 Cu4 Au8 116.34(17) . . ?
S9 Cu4 Cu15 102.54(18) . . ?
S9 Cu4 S11 118.2(3) . . ?
S9 Cu4 S8 131.2(3) . . ?
S9 Cu4 Au13 47.15(15) . . ?
S9 Cu4 Au15 102.54(18) . . ?
S11 Cu4 Au8 112.3(2) . . ?
S11 Cu4 Cu15 48.37(17) . . ?
S11 Cu4 Au13 95.55(18) . . ?
S11 Cu4 Au15 48.37(17) . . ?
S8 Cu4 Au8 50.3(2) . . ?
S8 Cu4 Cu15 118.7(2) . . ?
S8 Cu4 S11 108.8(3) . . ?
S8 Cu4 Au13 141.7(2) . . ?
S8 Cu4 Au15 118.7(2) . . ?
Au15 Cu4 Au8 83.56(11) . . ?
Au3 Cu8 Cu12 102.46(11) . 2_666 ?
Au3 Cu8 Au13 52.27(7) . . ?
Au6 Cu8 Au3 60.12(6) 2_666 . ?
Au6 Cu8 Au1 60.68(8) 2_666 . ?
Au6 Cu8 Cu12 55.27(8) 2_666 2_666 ?
Au6 Cu8 Au13 55.26(7) 2_666 . ?
Au1 Cu8 Au3 57.78(6) . . ?
Au1 Cu8 Cu12 56.03(8) . 2_666 ?
Au1 Cu8 Au13 100.51(10) . . ?
S13 Cu8 Au3 140.00(18) 2_666 . ?
S13 Cu8 Au6 79.89(16) 2_666 2_666 ?
S13 Cu8 Au1 105.0(2) 2_666 . ?
S13 Cu8 Cu12 49.07(18) 2_666 2_666 ?
S13 Cu8 Au13 104.91(19) 2_666 . ?
S6 Cu8 Au3 80.73(16) . . ?
S6 Cu8 Au6 100.61(18) . 2_666 ?
S6 Cu8 Au1 138.51(18) . . ?
S6 Cu8 Cu12 145.4(2) . 2_666 ?
S6 Cu8 S13 107.5(3) . 2_666 ?
S6 Cu8 Au13 46.36(16) . . ?
S5 Cu8 Au3 89.44(17) . . ?
S5 Cu8 Au6 134.2(2) . 2_666 ?
S5 Cu8 Au1 74.39(18) . . ?
S5 Cu8 Cu12 106.9(2) . 2_666 ?
S5 Cu8 S13 122.7(3) . 2_666 ?
S5 Cu8 S6 107.6(3) . . ?
S5 Cu8 Au13 132.0(2) . . ?
Au8 Cu3 Cu13 96.26(11) . . ?
Au8 Cu3 Au13 96.26(11) . . ?
Au8 Cu3 Au15 79.96(10) . . ?
S10 Cu3 Au8 99.5(2) . . ?
S10 Cu3 Cu13 96.5(2) . . ?
S10 Cu3 Au13 96.5(2) . . ?
S10 Cu3 Au15 46.21(18) . . ?
S6 Cu3 Au8 124.9(2) . . ?
S6 Cu3 Cu13 48.83(17) . . ?
S6 Cu3 S10 122.1(3) . . ?
S6 Cu3 S7 131.8(3) . . ?
S6 Cu3 Au13 48.83(17) . . ?
S6 Cu3 Au15 102.7(2) . . ?
S7 Cu3 Au8 50.4(2) . . ?
S7 Cu3 Cu13 142.8(2) . . ?
S7 Cu3 S10 104.3(3) . . ?
S7 Cu3 Au13 142.8(2) . . ?
S7 Cu3 Au15 119.7(3) . . ?
Au7 Cu1 Cu14 82.51(11) . . ?
Au7 Cu1 Au11 91.39(9) . . ?
Au7 Cu1 Au14 82.51(11) . . ?
S3 Cu1 Au7 115.10(19) . . ?
S3 Cu1 Cu14 101.59(18) . . ?
S3 Cu1 S5 116.8(2) . . ?
S3 Cu1 S1 131.0(3) . . ?
S3 Cu1 Au11 45.92(15) . . ?
S3 Cu1 Au14 101.59(18) . . ?
S5 Cu1 Au7 112.6(2) . . ?
S5 Cu1 Cu14 47.73(16) . . ?
S5 Cu1 Au11 95.37(17) . . ?
S5 Cu1 Au14 47.73(16) . . ?
S1 Cu1 Au7 50.62(18) . . ?
S1 Cu1 Cu14 118.6(3) . . ?
S1 Cu1 S5 111.0(3) . . ?
S1 Cu1 Au11 139.4(2) . . ?
S1 Cu1 Au14 118.6(3) . . ?
Au9 Cu6 Au12 91.72(12) . . ?
Cu16 Cu6 Au9 82.69(12) . . ?
S16 Cu6 Au9 112.8(2) . . ?
S16 Cu6 Cu16 48.41(16) . . ?
S16 Cu6 Au12 95.43(16) . . ?
S16 Cu6 Au16 48.41(16) . . ?
S13 Cu6 Au9 115.3(2) . . ?
S13 Cu6 Cu16 101.89(18) . . ?
S13 Cu6 S16 117.3(2) . . ?
S13 Cu6 S14 131.5(3) . . ?
S13 Cu6 Au12 46.73(18) . . ?
S13 Cu6 Au16 101.89(18) . . ?
S14 Cu6 Au9 49.4(3) . . ?
S14 Cu6 Cu16 117.4(3) . . ?
S14 Cu6 S16 110.0(2) . . ?
S14 Cu6 Au12 139.1(3) . . ?
S14 Cu6 Au16 117.4(3) . . ?
Au16 Cu6 Au9 82.69(12) . . ?
Cu11 S4 Cu7 85.91(17) . . ?
Cu2 S4 Cu11 82.71(18) . . ?
Cu2 S4 Cu7 127.7(3) . . ?
Cu2 S4 Au11 82.71(18) . . ?
Au11 S4 Cu7 85.91(17) . . ?
C25 S4 Cu11 112.8(7) . . ?
C25 S4 Cu7 110.7(7) . . ?
C25 S4 Cu2 120.8(7) . . ?
C25 S4 Au11 112.8(7) . . ?
Cu4 S9 Cu13 87.29(19) . . ?
Cu4 S9 Cu7 132.3(2) . 2_666 ?
Cu4 S9 Au13 87.29(19) . . ?
C50 S9 Cu13 110.8(7) . . ?
C50 S9 Cu7 111.7(8) . 2_666 ?
C50 S9 Cu4 115.9(8) . . ?
C50 S9 Au13 110.8(7) . . ?
Cu14 S18 Cu0H 81.35(17) . . ?
Cu2 S18 Cu14 86.0(2) . . ?
Cu2 S18 Cu0H 138.1(3) . . ?
Cu2 S18 Au14 86.0(2) . . ?
Au14 S18 Cu0H 81.35(17) . . ?
C56 S18 Cu14 112.7(7) . . ?
C56 S18 Cu0H 114.2(7) . . ?
C56 S18 Cu2 107.6(7) . . ?
C56 S18 Au14 112.7(7) . . ?
Cu16 S17 Cu0H 79.94(19) . . ?
Cu16 S17 Cu5 87.7(2) . . ?
Cu5 S17 Cu0H 138.2(2) . . ?
Au16 S17 Cu0H 79.94(19) . . ?
Au16 S17 Cu5 87.7(2) . . ?
C29 S17 Cu16 113.7(6) . . ?
C29 S17 Cu0H 113.7(6) . . ?
C29 S17 Cu5 107.8(6) . . ?
C29 S17 Au16 113.7(6) . . ?
Cu16 S16 Cu7 103.5(2) . . ?
Cu16 S16 Cu6 81.9(2) . . ?
Cu6 S16 Cu7 134.5(3) . . ?
Au16 S16 Cu7 103.5(2) . . ?
Au16 S16 Cu6 81.9(2) . . ?
C32 S16 Cu16 108.4(6) . . ?
C32 S16 Cu7 109.0(6) . . ?
C32 S16 Cu6 111.9(5) . . ?
C32 S16 Au16 108.4(6) . . ?
Cu15 S11 Cu9 103.7(3) . . ?
Cu15 S11 Cu4 81.1(2) . . ?
Cu9 S11 Cu4 134.7(3) . . ?
Au15 S11 Cu9 103.7(3) . . ?
Au15 S11 Cu4 81.1(2) . . ?
C44 S11 Cu15 109.7(7) . . ?
C44 S11 Cu9 106.1(7) . . ?
C44 S11 Cu4 114.5(7) . . ?
C44 S11 Au15 109.7(7) . . ?
Cu12 S13 Cu8 79.58(19) . 2_666 ?
Cu6 S13 Cu12 88.0(2) . . ?
Cu6 S13 Cu8 132.9(3) . 2_666 ?
Cu6 S13 Au12 88.0(2) . . ?
C69 S13 Cu12 114.8(8) . . ?
C69 S13 Cu8 115.8(7) . 2_666 ?
C69 S13 Cu6 110.7(7) . . ?
C69 S13 Au12 114.8(8) . . ?
Cu1 S3 Cu11 88.8(3) . . ?
Cu1 S3 Cu9 132.7(3) . 2_666 ?
Cu1 S3 Au11 88.8(3) . . ?
C75 S3 Cu11 113.6(7) . . ?
C75 S3 Cu9 116.7(8) . 2_666 ?
C75 S3 Cu1 109.8(8) . . ?
C75 S3 Au11 113.6(7) . . ?
Cu15 S10 Cu0H 79.2(2) . . ?
Cu15 S10 Cu3 87.1(3) . . ?
Cu3 S10 Cu0H 138.9(3) . . ?
Au15 S10 Cu0H 79.2(2) . . ?
Au15 S10 Cu3 87.1(3) . . ?
C78 S10 Cu15 114.3(8) . . ?
C78 S10 Cu0H 113.3(7) . . ?
C78 S10 Cu3 107.7(7) . . ?
C78 S10 Au15 114.3(8) . . ?
Cu13 S6 Cu8 85.9(3) . . ?
Cu3 S6 Cu13 83.4(2) . . ?
Cu3 S6 Cu8 128.8(3) . . ?
Cu3 S6 Au13 83.4(2) . . ?
Au13 S6 Cu8 85.9(3) . . ?
C65 S6 Cu13 109.4(7) . . ?
C65 S6 Cu8 106.3(8) . . ?
C65 S6 Cu3 124.5(8) . . ?
C65 S6 Au13 109.4(7) . . ?
Cu2 S2 Au7 79.82(19) . . ?
C30 S2 Au7 106.7(7) . . ?
C30 S2 Cu2 110.2(7) . . ?
Cu14 S5 Cu8 102.0(2) . . ?
Cu14 S5 Cu1 82.5(2) . . ?
Cu1 S5 Cu8 135.3(3) . . ?
Au14 S5 Cu8 102.0(2) . . ?
Au14 S5 Cu1 82.5(2) . . ?
C31 S5 Cu14 112.3(8) . . ?
C31 S5 Cu8 106.3(7) . . ?
C31 S5 Cu1 112.9(7) . . ?
C31 S5 Au14 112.3(8) . . ?
Cu12 S12 Cu9 84.7(2) . . ?
Cu5 S12 Cu12 83.3(2) . . ?
Cu5 S12 Cu9 126.1(3) . . ?
Cu5 S12 Au12 83.3(2) . . ?
Au12 S12 Cu9 84.7(2) . . ?
C24 S12 Cu12 106.4(7) . . ?
C24 S12 Cu9 111.7(6) . . ?
C24 S12 Cu5 122.1(6) . . ?
C24 S12 Au12 106.4(7) . . ?
Cu1 S1 Au7 80.47(19) . . ?
C72 S1 Au7 102.5(7) . . ?
C72 S1 Cu1 111.3(7) . . ?
Cu5 S15 Au9 77.9(3) . . ?
C60 S15 Au9 106.4(7) . . ?
C60 S15 Cu5 109.1(6) . . ?
Cu4 S8 Au8 80.4(3) . . ?
C8AA S8 Au8 102.3(8) . . ?
C8AA S8 Cu4 104.4(8) . . ?
Cu6 S14 Au9 82.9(3) . . ?
C4AA S14 Au9 102.6(8) . . ?
C4AA S14 Cu6 110.9(7) . . ?
Cu3 S7 Au8 80.1(3) . . ?
C6CA S7 Au8 104.2(7) . . ?
C6CA S7 Cu3 112.5(9) . . ?
Au6 Au12 Au1 62.72(5) . 2_666 ?
Au6 Au12 Au5 64.46(5) . . ?
Au6 Au12 Cu9 109.01(8) . . ?
Au6 Au12 Cu5 125.17(9) . . ?
Au6 Au12 Cu8 57.20(8) . 2_666 ?
Au6 Au12 Cu6 78.30(9) . . ?
Au1 Au12 Cu9 55.02(7) 2_666 . ?
Au1 Au12 Cu5 134.03(10) 2_666 . ?
Au1 Au12 Cu8 59.28(7) 2_666 2_666 ?
Au1 Au12 Cu6 137.83(12) 2_666 . ?
Au5 Au12 Au1 63.03(4) . 2_666 ?
Au5 Au12 Cu9 59.56(7) . . ?
Au5 Au12 Cu5 79.94(8) . . ?
Au5 Au12 Cu8 110.75(9) . 2_666 ?
Au5 Au12 Cu6 114.95(9) . . ?
Cu9 Au12 Cu6 164.56(13) . . ?
Cu5 Au12 Cu9 83.63(10) . . ?
Cu5 Au12 Cu6 81.11(11) . . ?
Cu8 Au12 Cu9 108.43(10) 2_666 . ?
Cu8 Au12 Cu5 166.69(11) 2_666 . ?
Cu8 Au12 Cu6 86.99(11) 2_666 . ?
S13 Au12 Au6 82.57(17) . . ?
S13 Au12 Au1 110.52(17) . 2_666 ?
S13 Au12 Au5 145.86(18) . . ?
S13 Au12 Cu9 147.23(17) . . ?
S13 Au12 Cu5 115.37(17) . . ?
S13 Au12 Cu8 51.35(16) . 2_666 ?
S13 Au12 Cu6 45.22(15) . . ?
S12 Au12 Au6 152.32(16) . . ?
S12 Au12 Au1 102.04(14) . 2_666 ?
S12 Au12 Au5 88.22(15) . . ?
S12 Au12 Cu9 48.25(14) . . ?
S12 Au12 Cu5 47.86(15) . . ?
S12 Au12 Cu8 137.33(17) . 2_666 ?
S12 Au12 Cu6 120.13(16) . . ?
S12 Au12 S13 125.1(2) . . ?
Au2 Au16 Au6 57.46(5) . . ?
Au2 Au16 Cu0H 55.88(7) . . ?
Au2 Au16 Cu5 134.77(9) . . ?
Au2 Au16 Cu6 128.36(12) . . ?
Au6 Au16 Cu0H 102.80(8) . . ?
Au6 Au16 Cu5 111.33(9) . . ?
Au6 Au16 Cu6 77.25(9) . . ?
Au5 Au16 Au2 60.23(5) . . ?
Au5 Au16 Au6 59.87(5) . . ?
Au5 Au16 Cu0H 56.24(7) . . ?
Au5 Au16 Cu5 76.18(8) . . ?
Au5 Au16 Cu6 118.41(9) . . ?
Cu0H Au16 Cu5 91.00(10) . . ?
Cu6 Au16 Cu0H 171.99(13) . . ?
Cu6 Au16 Cu5 81.62(12) . . ?
S17 Au16 Au2 107.92(14) . . ?
S17 Au16 Au6 136.57(15) . . ?
S17 Au16 Au5 77.22(14) . . ?
S17 Au16 Cu0H 52.20(14) . . ?
S17 Au16 Cu5 46.55(15) . . ?
S17 Au16 Cu6 122.48(17) . . ?
S16 Au16 Au2 91.31(15) . . ?
S16 Au16 Au6 73.37(14) . . ?
S16 Au16 Au5 132.94(16) . . ?
S16 Au16 Cu0H 138.14(16) . . ?
S16 Au16 Cu5 129.87(16) . . ?
S16 Au16 Cu6 49.74(15) . . ?
S16 Au16 S17 149.8(2) . . ?
Au3 Au13 Au6 62.83(5) . 2_666 ?
Au3 Au13 Cu7 111.12(9) . 2_666 ?
Au3 Au13 Cu4 115.11(9) . . ?
Au3 Au13 Cu8 59.43(7) . . ?
Au3 Au13 Cu3 80.40(8) . . ?
Au6 Au13 Cu7 59.56(8) 2_666 2_666 ?
Au6 Au13 Cu4 138.13(10) 2_666 . ?
Au6 Au13 Cu8 54.47(8) 2_666 . ?
Au6 Au13 Cu3 134.17(10) 2_666 . ?
Au4 Au13 Au3 64.79(5) . . ?
Au4 Au13 Au6 62.94(5) . 2_666 ?
Au4 Au13 Cu7 57.51(7) . 2_666 ?
Au4 Au13 Cu4 78.25(8) . . ?
Au4 Au13 Cu8 108.96(10) . . ?
Au4 Au13 Cu3 125.63(9) . . ?
Cu7 Au13 Cu4 87.23(10) 2_666 . ?
Cu7 Au13 Cu8 107.95(12) 2_666 . ?
Cu7 Au13 Cu3 166.25(12) 2_666 . ?
Cu4 Au13 Cu8 164.80(12) . . ?
Cu3 Au13 Cu4 80.84(11) . . ?
Cu3 Au13 Cu8 84.17(11) . . ?
S9 Au13 Au3 146.59(14) . . ?
S9 Au13 Au6 110.87(17) . 2_666 ?
S9 Au13 Au4 82.91(13) . . ?
S9 Au13 Cu7 51.41(16) . 2_666 ?
S9 Au13 Cu4 45.56(16) . . ?
S9 Au13 Cu8 146.62(16) . . ?
S9 Au13 Cu3 114.83(18) . . ?
S6 Au13 Au3 87.05(15) . . ?
S6 Au13 Au6 101.2(2) . 2_666 ?
S6 Au13 Au4 151.47(17) . . ?
S6 Au13 Cu7 137.2(2) . 2_666 ?
S6 Au13 Cu4 120.7(2) . . ?
S6 Au13 Cu8 47.7(2) . . ?
S6 Au13 Cu3 47.8(2) . . ?
S6 Au13 S9 125.6(2) . . ?
Au3 Au15 Au4 59.87(6) . . ?
Au3 Au15 Au5 60.16(6) . . ?
Au3 Au15 Cu0H 56.60(8) . . ?
Au3 Au15 Cu4 118.40(11) . . ?
Au3 Au15 Cu3 76.31(9) . . ?
Au4 Au15 Cu0H 103.10(11) . . ?
Au4 Au15 Cu4 77.14(10) . . ?
Au4 Au15 Cu3 111.12(11) . . ?
Au5 Au15 Au4 57.51(6) . . ?
Au5 Au15 Cu0H 55.91(8) . . ?
Au5 Au15 Cu4 128.31(12) . . ?
Au5 Au15 Cu3 134.91(11) . . ?
Cu0H Au15 Cu3 91.47(10) . . ?
Cu4 Au15 Cu0H 172.30(12) . . ?
Cu4 Au15 Cu3 81.35(10) . . ?
S11 Au15 Au3 133.1(2) . . ?
S11 Au15 Au4 73.61(19) . . ?
S11 Au15 Au5 90.80(18) . . ?
S11 Au15 Cu0H 137.07(17) . . ?
S11 Au15 Cu4 50.54(16) . . ?
S11 Au15 Cu3 130.33(18) . . ?
S11 Au15 S10 150.0(3) . . ?
S10 Au15 Au3 76.93(18) . . ?
S10 Au15 Au4 136.3(2) . . ?
S10 Au15 Au5 107.82(17) . . ?
S10 Au15 Cu0H 52.14(16) . . ?
S10 Au15 Cu4 122.55(18) . . ?
S10 Au15 Cu3 46.70(16) . . ?
Au2 Au11 Au4 62.85(5) . 2_666 ?
Au2 Au11 Cu7 59.70(7) . . ?
Au2 Au11 Cu9 110.49(8) . 2_666 ?
Au2 Au11 Cu2 78.27(8) . . ?
Au2 Au11 Cu1 114.69(11) . . ?
Au1 Au11 Au2 63.82(5) . . ?
Au1 Au11 Au4 62.74(4) . 2_666 ?
Au1 Au11 Cu7 108.46(8) . . ?
Au1 Au11 Cu9 57.11(7) . 2_666 ?
Au1 Au11 Cu2 122.82(10) . . ?
Au1 Au11 Cu1 78.05(8) . . ?
Au4 Au11 Cu7 54.49(6) 2_666 . ?
Au4 Au11 Cu9 59.79(7) 2_666 2_666 ?
Au4 Au11 Cu2 133.00(8) 2_666 . ?
Au4 Au11 Cu1 137.52(8) 2_666 . ?
Cu7 Au11 Cu1 165.23(11) . . ?
Cu9 Au11 Cu7 108.63(10) 2_666 . ?
Cu9 Au11 Cu1 86.08(10) 2_666 . ?
Cu2 Au11 Cu7 84.05(8) . . ?
Cu2 Au11 Cu9 166.94(10) . 2_666 ?
Cu2 Au11 Cu1 81.34(10) . . ?
S4 Au11 Au2 86.34(15) . . ?
S4 Au11 Au1 149.92(16) . . ?
S4 Au11 Au4 101.43(13) . 2_666 ?
S4 Au11 Cu7 47.73(13) . . ?
S4 Au11 Cu9 139.51(18) . 2_666 ?
S4 Au11 Cu2 48.13(15) . . ?
S4 Au11 Cu1 121.01(15) . . ?
S4 Au11 S3 127.6(2) . . ?
S3 Au11 Au2 145.24(18) . . ?
S3 Au11 Au1 82.48(15) . . ?
S3 Au11 Au4 110.20(16) . 2_666 ?
S3 Au11 Cu7 147.0(2) . . ?
S3 Au11 Cu9 50.53(16) . 2_666 ?
S3 Au11 Cu2 116.81(17) . . ?
S3 Au11 Cu1 45.3(2) . . ?
Au2 Au14 Au3 59.20(5) . . ?
Au2 Au14 Au1 59.23(5) . . ?
Au2 Au14 Cu0H 55.77(7) . . ?
Au2 Au14 Cu2 74.68(7) . . ?
Au2 Au14 Cu1 117.44(11) . . ?
Au3 Au14 Au1 57.14(5) . . ?
Au3 Au14 Cu0H 54.90(7) . . ?
Au3 Au14 Cu2 132.27(9) . . ?
Au3 Au14 Cu1 128.50(10) . . ?
Au1 Au14 Cu0H 101.78(9) . . ?
Au1 Au14 Cu2 110.00(9) . . ?
Au1 Au14 Cu1 76.99(9) . . ?
Cu0H Au14 Cu2 90.23(9) . . ?
Cu1 Au14 Cu0H 171.15(12) . . ?
Cu1 Au14 Cu2 82.06(10) . . ?
S18 Au14 Au2 75.47(13) . . ?
S18 Au14 Au3 105.55(15) . . ?
S18 Au14 Au1 134.32(15) . . ?
S18 Au14 Cu0H 50.92(14) . . ?
S18 Au14 Cu2 46.98(16) . . ?
S18 Au14 Cu1 123.97(16) . . ?
S5 Au14 Au2 132.34(17) . . ?
S5 Au14 Au3 92.28(15) . . ?
S5 Au14 Au1 73.34(16) . . ?
S5 Au14 Cu0H 138.6(2) . . ?
S5 Au14 Cu2 130.58(19) . . ?
S5 Au14 Cu1 49.7(2) . . ?
S5 Au14 S18 152.2(2) . . ?
C39 C24 S12 120.6(11) . . ?
C39 C24 C6AA 120.0 . . ?
C6AA C24 S12 119.3(11) . . ?
C24 C39 C7AA 120.0 . . ?
C7EA C7AA C39 120.0 . . ?
C7AA C7EA C64 120.0 . . ?
C7AA C7EA O7BA 120.8(17) . . ?
C64 C7EA O7BA 119.1(17) . . ?
C6AA C64 C7EA 120.0 . . ?
C64 C6AA C24 120.0 . . ?
C48 C29 S17 122.7(9) . . ?
C48 C29 C67 120.0 . . ?
C67 C29 S17 117.3(9) . . ?
C29 C48 C63 120.0 . . ?
C47 C63 C48 120.0 . . ?
C6EA C47 C63 120.0 . . ?
O19 C47 C63 123.1(14) . . ?
O19 C47 C6EA 116.9(14) . . ?
C47 C6EA C67 120.0 . . ?
C6EA C67 C29 120.0 . . ?
C70 C30 S2 122.5(11) . . ?
C70 C30 C3AA 120.0 . . ?
C3AA C30 S2 117.5(11) . . ?
C97 C70 C30 120.0 . . ?
C70 C97 C61 120.0 . . ?
C97 C61 O28 113.4(16) . . ?
C76 C61 C97 120.0 . . ?
C76 C61 O28 126.6(16) . . ?
C3AA C76 C61 120.0 . . ?
C76 C3AA C30 120.0 . . ?
C51 C31 S5 119.4(12) . . ?
C51 C31 C85 120.0 . . ?
C85 C31 S5 120.5(12) . . ?
C31 C51 C2DA 120.0 . . ?
C93 C2DA C51 120.0 . . ?
C2DA C93 O37 129(2) . . ?
C86 C93 C2DA 120.0 . . ?
C86 C93 O37 110(2) . . ?
C85 C86 C93 120.0 . . ?
C86 C85 C31 120.0 . . ?
C38 C32 S16 118.7(8) . . ?
C38 C32 C33 120.0 . . ?
C33 C32 S16 121.2(8) . . ?
C52 C38 C32 120.0 . . ?
C88 C52 C38 120.0 . . ?
C52 C88 C36 120.0 . . ?
O15 C88 C52 114.5(12) . . ?
O15 C88 C36 125.5(12) . . ?
C33 C36 C88 120.0 . . ?
C36 C33 C32 120.0 . . ?
C46 C44 S11 120.7(10) . . ?
C46 C44 C49 120.0 . . ?
C49 C44 S11 119.3(10) . . ?
C44 C46 C6BA 120.0 . . ?
C5BA C6BA C46 120.0 . . ?
C6BA C5BA C37 120.0 . . ?
O32 C5BA C6BA 126.9(16) . . ?
O32 C5BA C37 112.3(16) . . ?
C49 C37 C5BA 120.0 . . ?
C37 C49 C44 120.0 . . ?
C68 C50 S9 119.5(11) . . ?
C68 C50 C99 120.0 . . ?
C99 C50 S9 120.3(11) . . ?
C50 C68 C82 120.0 . . ?
C66 C82 C68 120.0 . . ?
C82 C66 C84 120.0 . . ?
C82 C66 O25 125.2(16) . . ?
C84 C66 O25 114.1(16) . . ?
C99 C84 C66 120.0 . . ?
C84 C99 C50 120.0 . . ?
C98 C56 S18 118.7(11) . . ?
C98 C56 C3DA 120.0 . . ?
C3DA C56 S18 121.3(11) . . ?
C5DA C98 C56 120.0 . . ?
C4DA C5DA C98 120.0 . . ?
C5DA C4DA C53 120.0 . . ?
O36 C4DA C5DA 116.0(19) . . ?
O36 C4DA C53 124.0(19) . . ?
C3DA C53 C4DA 120.0 . . ?
C53 C3DA C56 120.0 . . ?
C62 C60 S15 116.9(11) . . ?
C62 C60 C59 120.0 . . ?
C59 C60 S15 123.0(11) . . ?
C57 C62 C60 120.0 . . ?
C62 C57 C34 120.0 . . ?
C57 C34 C35 120.0 . . ?
O18 C34 C57 124.6(15) . . ?
O18 C34 C35 115.3(15) . . ?
C59 C35 C34 120.0 . . ?
C35 C59 C60 120.0 . . ?
C55 C65 S6 116.5(11) . . ?
C55 C65 C95 120.0 . . ?
C95 C65 S6 123.5(11) . . ?
C89 C55 C65 120.0 . . ?
C55 C89 C5CA 120.0 . . ?
C89 C5CA O1AA 104.4(18) . . ?
C9AA C5CA C89 120.0 . . ?
C9AA C5CA O1AA 135.6(18) . . ?
C5CA C9AA C95 120.0 . . ?
C9AA C95 C65 120.0 . . ?
C87 C69 S13 118.2(12) . . ?
C87 C69 C71 120.0 . . ?
C71 C69 S13 121.7(12) . . ?
C83 C87 C69 120.0 . . ?
C87 C83 C80 120.0 . . ?
C91 C80 C83 120.0 . . ?
O39 C80 C83 109.8(18) . . ?
O39 C80 C91 130.2(18) . . ?
C80 C91 C71 120.0 . . ?
C91 C71 C69 120.0 . . ?
C43 C72 S1 120.5(11) . . ?
C43 C72 C0BA 120.0 . . ?
C0BA C72 S1 119.4(11) . . ?
C72 C43 C1BA 120.0 . . ?
C2BA C1BA C43 120.0 . . ?
C1BA C2BA C92 120.0 . . ?
O23 C2BA C1BA 114.6(17) . . ?
O23 C2BA C92 125.3(17) . . ?
C0BA C92 C2BA 120.0 . . ?
C92 C0BA C72 120.0 . . ?
C94 C75 S3 123.7(12) . . ?
C94 C75 C0AA 120.0 . . ?
C0AA C75 S3 116.1(12) . . ?
C2AA C94 C75 120.0 . . ?
C1AA C2AA C94 120.0 . . ?
C2AA C1AA C2CA 120.0 . . ?
C2AA C1AA O54 128.4(19) . . ?
C2CA C1AA O54 111.6(19) . . ?
C0AA C2CA C1AA 120.0 . . ?
C2CA C0AA C75 120.0 . . ?
C73 C78 S10 124.6(13) . . ?
C73 C78 C45 120.0 . . ?
C45 C78 S10 115.3(13) . . ?
C78 C73 C58 120.0 . . ?
C4BA C58 C73 120.0 . . ?
C58 C4BA C3BA 120.0 . . ?
C58 C4BA O48 132.3(17) . . ?
C3BA C4BA O48 107.6(17) . . ?
C45 C3BA C4BA 120.0 . . ?
C3BA C45 C78 120.0 . . ?
C5AA C4AA S14 118.8(12) . . ?
C5AA C4AA C8BA 120.0 . . ?
C8BA C4AA S14 121.1(12) . . ?
C5EA C5AA C4AA 120.0 . . ?
C5AA C5EA C4EA 120.0 . . ?
C5EA C4EA C3EA 120.0 . . ?
C5EA C4EA O61 117.9(10) . . ?
C3EA C4EA O61 122.1(10) . . ?
C8BA C3EA C4EA 120.0 . . ?
C3EA C8BA C4AA 120.0 . . ?
C81 C8AA S8 122.5(12) . . ?
C81 C8AA C6DA 120.0 . . ?
C6DA C8AA S8 117.5(12) . . ?
C8AA C81 C9DA 120.0 . . ?
C8DA C9DA C81 120.0 . . ?
C9DA C8DA C7DA 120.0 . . ?
C9DA C8DA O0AA 112.3(18) . . ?
C7DA C8DA O0AA 127.7(18) . . ?
C8DA C7DA C6DA 120.0 . . ?
C7DA C6DA C8AA 120.0 . . ?
C9BA C25 S4 123.1(11) . . ?
C9BA C25 C4CA 120.0 . . ?
C4CA C25 S4 116.8(11) . . ?
C0CA C9BA C25 120.0 . . ?
C9BA C0CA C1CA 120.0 . . ?
C0CA C1CA C3CA 120.0 . . ?
C0CA C1CA O31 134.2(17) . . ?
C3CA C1CA O31 105.4(17) . . ?
C4CA C3CA C1CA 120.0 . . ?
C3CA C4CA C25 120.0 . . ?
C7EA O7BA C1FA 122(2) . . ?
C7CA C6CA S7 114.7(12) . . ?
C7CA C6CA C1DA 120.0 . . ?
C1DA C6CA S7 125.3(12) . . ?
C6CA C7CA C8CA 120.0 . . ?
C9CA C8CA C7CA 120.0 . . ?
C8CA C9CA C0DA 120.0 . . ?
C8CA C9CA O34 114.8(17) . . ?
C0DA C9CA O34 124.6(18) . . ?
C1DA C0DA C9CA 120.0 . . ?
C0DA C1DA C6CA 120.0 . . ?
C66 O25 C41 110(2) . . ?
C34 O18 C1EA 116(2) . . ?
C5BA O32 C0EA 117(2) . . ?
C80 O39 C2EA 114(3) . . ?
C88 O15 C28 116.1(18) . . ?
C47 O19 C7BA 117(2) . . ?
C40 O28 C61 111(2) . . ?
C9CA O34 C9EA 115(3) . . ?
C4DA O36 C54 108(2) . . ?
C7FA O48 C4BA 117.1(19) . . ?
C1AA O54 C3FA 108(3) . . ?
C4EA O61 C6FA 108.2(14) . . ?
C2BA O23 C4FA 122(3) . . ?
C8DA O0AA C0FA 111(2) . . ?
C2FA O31 C1CA 100(2) . . ?
C93 O37 C5FA 111(3) . . ?
C5CA O1AA C8EA 101(2) . . ?

loop_
_geom_bond_atom_site_label_1
_geom_bond_atom_site_label_2
_geom_bond_distance
_geom_bond_site_symmetry_2
_geom_bond_publ_flag
Au2 Au3 2.7836(11) . ?
Au2 Au6 2.7636(11) . ?
Au2 Au1 2.8265(10) . ?
Au2 Au4 2.8168(13) 2_666 ?
Au2 Au5 2.7986(11) . ?
Au2 Cu11 2.693(2) . ?
Au2 Cu14 2.786(2) . ?
Au2 Cu16 2.829(2) . ?
Au2 Cu0H 2.734(3) . ?
Au2 Au16 2.829(2) . ?
Au2 Au11 2.693(2) . ?
Au2 Au14 2.786(2) . ?
Au3 Au6 2.8078(11) 2_666 ?
Au3 Au1 2.7631(13) . ?
Au3 Au4 2.8327(11) . ?
Au3 Au5 2.7919(10) . ?
Au3 Cu14 2.849(2) . ?
Au3 Cu13 2.659(2) . ?
Au3 Cu15 2.752(3) . ?
Au3 Cu0H 2.720(3) . ?
Au3 Au13 2.659(2) . ?
Au3 Au15 2.752(3) . ?
Au3 Au14 2.849(2) . ?
Au6 Au1 2.7926(11) 2_666 ?
Au6 Au4 2.7968(11) 2_666 ?
Au6 Au5 2.8309(13) . ?
Au6 Cu12 2.641(2) . ?
Au6 Cu13 2.727(3) 2_666 ?
Au6 Cu16 2.918(2) . ?
Au6 Cu7 2.823(3) . ?
Au6 Cu8 2.701(3) 2_666 ?
Au6 Au12 2.641(2) . ?
Au6 Au16 2.918(2) . ?
Au1 Au4 2.7926(11) 2_666 ?
Au1 Au5 2.8181(12) 2_666 ?
Au1 Cu11 2.6539(18) . ?
Au1 Cu12 2.7238(19) 2_666 ?
Au1 Cu14 2.928(2) . ?
Au1 Cu9 2.708(4) 2_666 ?
Au1 Cu8 2.823(4) . ?
Au1 Au11 2.6539(18) . ?
Au1 Au14 2.928(2) . ?
Au4 Au5 2.7601(10) . ?
Au4 Cu11 2.710(2) 2_666 ?
Au4 Cu13 2.628(2) . ?
Au4 Cu15 2.918(3) . ?
Au4 Cu7 2.695(3) 2_666 ?
Au4 Cu9 2.845(3) . ?
Au4 Au13 2.628(2) . ?
Au4 Au15 2.918(3) . ?
Au5 Cu12 2.667(2) . ?
Au5 Cu16 2.747(2) . ?
Au5 Cu15 2.817(3) . ?
Au5 Cu0H 2.716(3) . ?
Au5 Au12 2.667(2) . ?
Au5 Au16 2.747(2) . ?
Au5 Au15 2.817(3) . ?
Au7 Cu2 2.926(3) . ?
Au7 Cu1 2.938(3) . ?
Au7 S2 2.309(6) . ?
Au7 S1 2.303(6) . ?
Au9 Cu5 2.879(3) . ?
Au9 Cu6 2.996(5) . ?
Au9 S15 2.310(9) . ?
Au9 S14 2.292(9) . ?
Au8 Cu4 2.934(4) . ?
Au8 Cu3 2.936(4) . ?
Au8 S8 2.289(8) . ?
Au8 S7 2.298(8) . ?
Cu11 Cu9 2.979(4) 2_666 ?
Cu11 Cu2 2.969(3) . ?
Cu11 S4 2.265(5) . ?
Cu11 S3 2.268(6) . ?
Cu12 Cu5 3.003(4) . ?
Cu12 Cu8 2.969(5) 2_666 ?
Cu12 S13 2.281(7) . ?
Cu12 S12 2.276(7) . ?
Cu14 Cu0H 3.039(4) . ?
Cu14 Cu1 2.982(4) . ?
Cu14 S18 2.275(5) . ?
Cu14 S5 2.226(6) . ?
Cu13 Cu7 2.943(3) 2_666 ?
Cu13 Cu3 2.990(4) . ?
Cu13 S9 2.291(5) . ?
Cu13 S6 2.266(6) . ?
Cu16 Cu0H 2.997(3) . ?
Cu16 Cu6 2.950(4) . ?
Cu16 S17 2.257(6) . ?
Cu16 S16 2.229(6) . ?
Cu15 Cu0H 2.971(4) . ?
Cu15 Cu4 2.933(4) . ?
Cu15 S11 2.219(7) . ?
Cu15 S10 2.272(7) . ?
Cu7 S4 2.315(5) . ?
Cu7 S9 2.345(7) 2_666 ?
Cu7 S16 2.297(6) . ?
Cu7 Au11 3.121(3) . ?
Cu0H S18 2.387(6) . ?
Cu0H S17 2.405(5) . ?
Cu0H S10 2.388(6) . ?
Cu0H Au16 2.997(3) . ?
Cu0H Au15 2.971(4) . ?
Cu0H Au14 3.039(4) . ?
Cu9 S11 2.282(7) . ?
Cu9 S3 2.330(6) 2_666 ?
Cu9 S12 2.319(5) . ?
Cu9 Au12 3.095(4) . ?
Cu2 S4 2.229(6) . ?
Cu2 S18 2.273(6) . ?
Cu2 S2 2.251(6) . ?
Cu2 Au11 2.969(3) . ?
Cu2 Au14 3.102(3) . ?
Cu5 S17 2.288(6) . ?
Cu5 S12 2.242(6) . ?
Cu5 S15 2.268(6) . ?
Cu5 Au12 3.003(4) . ?
Cu5 Au16 3.149(4) . ?
Cu4 S9 2.231(6) . ?
Cu4 S11 2.293(6) . ?
Cu4 S8 2.258(8) . ?
Cu4 Au13 3.121(4) . ?
Cu4 Au15 2.933(4) . ?
Cu8 S13 2.358(6) 2_666 ?
Cu8 S6 2.317(9) . ?
Cu8 S5 2.308(6) . ?
Cu8 Au13 3.123(4) . ?
Cu3 S10 2.291(6) . ?
Cu3 S6 2.228(8) . ?
Cu3 S7 2.266(9) . ?
Cu3 Au13 2.990(4) . ?
Cu3 Au15 3.144(4) . ?
Cu1 S3 2.243(9) . ?
Cu1 S5 2.295(8) . ?
Cu1 S1 2.246(7) . ?
Cu1 Au11 3.156(4) . ?
Cu1 Au14 2.982(4) . ?
Cu6 S16 2.274(6) . ?
Cu6 S13 2.223(6) . ?
Cu6 S14 2.232(7) . ?
Cu6 Au12 3.131(4) . ?
Cu6 Au16 2.950(4) . ?
S4 Au11 2.265(5) . ?
S4 C25 1.747(14) . ?
S9 Au13 2.291(5) . ?
S9 C50 1.756(12) . ?
S18 Au14 2.275(5) . ?
S18 C56 1.762(14) . ?
S17 Au16 2.257(6) . ?
S17 C29 1.788(12) . ?
S16 Au16 2.229(6) . ?
S16 C32 1.783(10) . ?
S11 Au15 2.219(7) . ?
S11 C44 1.793(13) . ?
S13 Au12 2.281(7) . ?
S13 C69 1.732(13) . ?
S3 Au11 2.268(6) . ?
S3 C75 1.708(15) . ?
S10 Au15 2.272(7) . ?
S10 C78 1.764(15) . ?
S6 Au13 2.266(6) . ?
S6 C65 1.768(13) . ?
S2 C30 1.790(14) . ?
S5 Au14 2.226(6) . ?
S5 C31 1.769(16) . ?
S12 Au12 2.276(7) . ?
S12 C24 1.827(13) . ?
S1 C72 1.790(15) . ?
S15 C60 1.791(13) . ?
S8 C8AA 1.771(14) . ?
S14 C4AA 1.770(15) . ?
S7 C6CA 1.851(14) . ?
C24 C39 1.3900 . ?
C24 C6AA 1.3900 . ?
C39 C7AA 1.3900 . ?
C7AA C7EA 1.3900 . ?
C7EA C64 1.3900 . ?
C7EA O7BA 1.40(2) . ?
C64 C6AA 1.3900 . ?
C29 C48 1.3900 . ?
C29 C67 1.3900 . ?
C48 C63 1.3900 . ?
C63 C47 1.3900 . ?
C47 C6EA 1.3900 . ?
C47 O19 1.39(2) . ?
C6EA C67 1.3900 . ?
C30 C70 1.3900 . ?
C30 C3AA 1.3900 . ?
C70 C97 1.3900 . ?
C97 C61 1.3900 . ?
C61 C76 1.3900 . ?
C61 O28 1.44(2) . ?
C76 C3AA 1.3900 . ?
C31 C51 1.3900 . ?
C31 C85 1.3900 . ?
C51 C2DA 1.3900 . ?
C2DA C93 1.3900 . ?
C93 C86 1.3900 . ?
C93 O37 1.42(3) . ?
C86 C85 1.3900 . ?
C32 C38 1.3900 . ?
C32 C33 1.3900 . ?
C38 C52 1.3900 . ?
C52 C88 1.3900 . ?
C88 C36 1.3900 . ?
C88 O15 1.373(17) . ?
C36 C33 1.3900 . ?
C44 C46 1.3900 . ?
C44 C49 1.3900 . ?
C46 C6BA 1.3900 . ?
C6BA C5BA 1.3900 . ?
C5BA C37 1.3900 . ?
C5BA O32 1.38(2) . ?
C37 C49 1.3900 . ?
C50 C68 1.3900 . ?
C50 C99 1.3900 . ?
C68 C82 1.3900 . ?
C82 C66 1.3900 . ?
C66 C84 1.3900 . ?
C66 O25 1.43(2) . ?
C84 C99 1.3900 . ?
C56 C98 1.3900 . ?
C56 C3DA 1.3900 . ?
C98 C5DA 1.3900 . ?
C5DA C4DA 1.3900 . ?
C4DA C53 1.3900 . ?
C4DA O36 1.38(3) . ?
C53 C3DA 1.3900 . ?
C60 C62 1.3900 . ?
C60 C59 1.3900 . ?
C62 C57 1.3900 . ?
C57 C34 1.3900 . ?
C34 C35 1.3900 . ?
C34 O18 1.39(2) . ?
C35 C59 1.3900 . ?
C65 C55 1.3900 . ?
C65 C95 1.3900 . ?
C55 C89 1.3900 . ?
C89 C5CA 1.3900 . ?
C5CA C9AA 1.3900 . ?
C5CA O1AA 1.447(10) . ?
C9AA C95 1.3900 . ?
C69 C87 1.3900 . ?
C69 C71 1.3900 . ?
C87 C83 1.3900 . ?
C83 C80 1.3900 . ?
C80 C91 1.3900 . ?
C80 O39 1.39(3) . ?
C91 C71 1.3900 . ?
C72 C43 1.3900 . ?
C72 C0BA 1.3900 . ?
C43 C1BA 1.3900 . ?
C1BA C2BA 1.3900 . ?
C2BA C92 1.3900 . ?
C2BA O23 1.38(3) . ?
C92 C0BA 1.3900 . ?
C75 C94 1.3900 . ?
C75 C0AA 1.3900 . ?
C94 C2AA 1.3900 . ?
C2AA C1AA 1.3900 . ?
C1AA C2CA 1.3900 . ?
C1AA O54 1.41(3) . ?
C2CA C0AA 1.3900 . ?
C78 C73 1.3900 . ?
C78 C45 1.3900 . ?
C73 C58 1.3900 . ?
C58 C4BA 1.3900 . ?
C4BA C3BA 1.3900 . ?
C4BA O48 1.459(18) . ?
C3BA C45 1.3900 . ?
C4AA C5AA 1.3900 . ?
C4AA C8BA 1.3900 . ?
C5AA C5EA 1.3900 . ?
C5EA C4EA 1.3900 . ?
C4EA C3EA 1.3900 . ?
C4EA O61 1.478(15) . ?
C3EA C8BA 1.3900 . ?
C8AA C81 1.3900 . ?
C8AA C6DA 1.3900 . ?
C81 C9DA 1.3900 . ?
C9DA C8DA 1.3900 . ?
C8DA C7DA 1.3900 . ?
C8DA O0AA 1.42(2) . ?
C7DA C6DA 1.3900 . ?
C25 C9BA 1.3900 . ?
C25 C4CA 1.3900 . ?
C9BA C0CA 1.3900 . ?
C0CA C1CA 1.3900 . ?
C1CA C3CA 1.3900 . ?
C1CA O31 1.43(3) . ?
C3CA C4CA 1.3900 . ?
O7BA C1FA 1.43(4) . ?
C6CA C7CA 1.3900 . ?
C6CA C1DA 1.3900 . ?
C7CA C8CA 1.3900 . ?
C8CA C9CA 1.3900 . ?
C9CA C0DA 1.3900 . ?
C9CA O34 1.39(3) . ?
C0DA C1DA 1.3900 . ?
O25 C41 1.50(4) . ?
O18 C1EA 1.412(18) . ?
O32 C0EA 1.421(18) . ?
O39 C2EA 1.430(18) . ?
O15 C28 1.38(3) . ?
O19 C7BA 1.44(3) . ?
O28 C40 1.35(4) . ?
O34 C9EA 1.414(18) . ?
O36 C54 1.66(4) . ?
O48 C7FA 1.445(18) . ?
O54 C3FA 1.59(5) . ?
O61 C6FA 1.61(5) . ?
O23 C4FA 1.453(18) . ?
O0AA C0FA 1.48(4) . ?
O31 C2FA 1.413(19) . ?
O37 C5FA 1.69(5) . ?
O1AA C8EA 1.454(10) . ?

loop_
_platon_squeeze_void_nr
_platon_squeeze_void_average_x
_platon_squeeze_void_average_y
_platon_squeeze_void_average_z
_platon_squeeze_void_volume
_platon_squeeze_void_count_electrons
_platon_squeeze_void_content
1 0.000 0.000 0.006 1176 289 ' '
2 0.046 0.602 0.954 7 0 ' '
3 0.194 0.787 0.565 7 0 ' '
4 0.233 0.794 0.104 11 0 ' '
5 0.444 0.472 0.000 7 0 ' '
6 0.555 0.528 0.000 7 0 ' '
7 0.767 0.206 0.895 11 0 ' '
8 0.806 0.213 0.435 7 0 ' '
9 0.954 0.398 0.046 7 0 ' '
